data_1549754
loop_
_publ_author_name
'Martens, Arthur'
'Weis, Philippe'
'Krummer, Michael Christian'
'Kreuzer, Marvin'
'Meierh\"ofer, Andreas'
'Meier, Stefan C.'
'Bohnenberger, Jan'
'Scherer, Harald'
'Riddlestone, Ian'
'Krossing, Ingo'

_publ_section_title
;
 Facile and systematic access to the least-coordinating WCA
 [(R<sup>F</sup>O)<sub>3</sub>Al-F-Al(OR<sup>F</sup>)<sub>3</sub>]<sup>-</sup>
 and its more Lewis-basic brother
 [F-Al(OR<sup>F</sup>)<sub>3</sub>]<sup>-</sup> (R<sup>F</sup> =
 C(CF<sub>3</sub>)<sub>3</sub>).
;
_journal_issue 35
_journal_name_full 'Chemical science'
_journal_page_first 7058
_journal_page_last 7068
_journal_paper_doi 10.1039/c8sc02591f
_journal_volume 9
_journal_year 2018
_chemical_formula_moiety 'C24 Al2 F55 O6, C18 H12 Ag F6'
_chemical_formula_sum 'C42 H12 Ag Al2 F61 O6'
_chemical_formula_weight 1933.35
_chemical_properties_physical Air-sensitive,Moisture-sensitive
_space_group_crystal_system triclinic
_space_group_IT_number 2
_space_group_name_Hall '-P 1'
_space_group_name_H-M_alt 'P -1'
_symmetry_space_group_name_Hall '-P 1'
_symmetry_space_group_name_H-M 'P -1'
_atom_sites_solution_hydrogens geom
_audit_creation_method SHELXL-2014/7
_audit_update_record
;
2018-05-28 deposited with the CCDC.
2018-08-01 downloaded from the CCDC.
;
_cell_angle_alpha 76.0930(10)
_cell_angle_beta 84.0230(10)
_cell_angle_gamma 81.6170(10)
_cell_formula_units_Z 4
_cell_length_a 15.4856(4)
_cell_length_b 17.6866(5)
_cell_length_c 22.5679(6)
_cell_measurement_reflns_used 9913
_cell_measurement_temperature 100(2)
_cell_measurement_theta_max 53.415
_cell_measurement_theta_min 4.783
_cell_volume 5920.4(3)
_computing_cell_refinement 'SAINT V8.37A'
_computing_data_collection 'APEX2 v2014.11-0'
_computing_data_reduction 'SAINT V8.37A'
_computing_structure_refinement 'SHELXL-2014/7 (Sheldrick, 2014)'
_computing_structure_solution 'SHELXT-2014/5, Sheldrick, 2014'
_diffrn_ambient_temperature 100(2)
_diffrn_measured_fraction_theta_full 0.998
_diffrn_measured_fraction_theta_max 0.991
_diffrn_measurement_device_type 'Bruker Smart Apex II Quazar'
_diffrn_measurement_method 'omega and phi scans'
_diffrn_radiation_type MoK\a
_diffrn_radiation_wavelength 0.71073
_diffrn_reflns_av_R_equivalents 0.0276
_diffrn_reflns_av_unetI/netI 0.0294
_diffrn_reflns_Laue_measured_fraction_full 0.998
_diffrn_reflns_Laue_measured_fraction_max 0.991
_diffrn_reflns_limit_h_max 17
_diffrn_reflns_limit_h_min -19
_diffrn_reflns_limit_k_max 22
_diffrn_reflns_limit_k_min -21
_diffrn_reflns_limit_l_max 28
_diffrn_reflns_limit_l_min -28
_diffrn_reflns_number 130364
_diffrn_reflns_point_group_measured_fraction_full 0.998
_diffrn_reflns_point_group_measured_fraction_max 0.991
_diffrn_reflns_theta_full 25.242
_diffrn_reflns_theta_max 26.855
_diffrn_reflns_theta_min 0.932
_diffrn_source 'INCOATEC Mo Microsource'
_exptl_absorpt_coefficient_mu 0.611
_exptl_absorpt_correction_T_max 0.7454
_exptl_absorpt_correction_T_min 0.6979
_exptl_absorpt_correction_type multi-scan
_exptl_absorpt_process_details SADABS-2016/2
_exptl_crystal_colour colorless
_exptl_crystal_density_diffrn 2.169
_exptl_crystal_description block
_exptl_crystal_F_000 3736
_exptl_crystal_recrystallization_method 'Re-crystallisation from solvent: 1,2-Difluorobenzene'
_exptl_crystal_size_max 0.220
_exptl_crystal_size_mid 0.210
_exptl_crystal_size_min 0.200
_refine_diff_density_max 2.616
_refine_diff_density_min -0.478
_refine_diff_density_rms 0.112
_refine_ls_extinction_method none
_refine_ls_goodness_of_fit_ref 1.047
_refine_ls_hydrogen_treatment constr
_refine_ls_matrix_type full
_refine_ls_number_parameters 2528
_refine_ls_number_reflns 25254
_refine_ls_number_restraints 40740
_refine_ls_restrained_S_all 0.801
_refine_ls_R_factor_all 0.0771
_refine_ls_R_factor_gt 0.0555
_refine_ls_shift/su_max 0.050
_refine_ls_shift/su_mean 0.003
_refine_ls_structure_factor_coef Fsqd
_refine_ls_weighting_details 'w=1/[\s^2^(Fo^2^)+(0.0973P)^2^+3.1791P] where P=(Fo^2^+2Fc^2^)/3'
_refine_ls_weighting_scheme calc
_refine_ls_wR_factor_gt 0.1448
_refine_ls_wR_factor_ref 0.1604
_reflns_Friedel_coverage 0.000
_reflns_number_gt 18134
_reflns_number_total 25254
_reflns_threshold_expression 'I > 2\s(I)'
_cod_data_source_file c8sc02591f2.cif
_cod_data_source_block p-1
_cod_depositor_comments 'Adding full bibliography for 1549751--1549760.cif.'
_cod_database_code 1549754
_shelx_shelxl_version_number 2014/7
_shelx_space_group_comment
;
The symmetry employed for this shelxl refinement is uniquely defined
by the following loop, which should always be used as a source of
symmetry information in preference to the above space-group names.
They are only intended as comments.
;
_shelx_estimated_absorpt_t_min 0.877
_shelx_estimated_absorpt_t_max 0.888

loop_
_space_group_symop_operation_xyz
'x, y, z'
'-x, -y, -z'

loop_
_atom_site_label
_atom_site_type_symbol
_atom_site_fract_x
_atom_site_fract_y
_atom_site_fract_z
_atom_site_U_iso_or_equiv
_atom_site_adp_type
_atom_site_occupancy
_atom_site_site_symmetry_order
_atom_site_calc_flag
_atom_site_refinement_flags_posn
_atom_site_refinement_flags_adp
_atom_site_refinement_flags_occupancy
_atom_site_disorder_assembly
_atom_site_disorder_group
O1_26 O 0.282(3) 0.213(2) 0.6168(11) 0.011(6) Uani 0.138(8) 1 d D U P A 2
C1_26 C 0.2903(10) 0.1855(10) 0.6776(10) 0.018(4) Uani 0.138(8) 1 d D U P A 2
C2_26 C 0.3652(11) 0.2190(10) 0.6992(9) 0.026(4) Uani 0.138(8) 1 d D U P A 2
F1_26 F 0.4358(11) 0.2178(13) 0.6599(7) 0.038(4) Uani 0.138(8) 1 d D U P A 2
F2_26 F 0.3924(18) 0.1791(13) 0.7533(9) 0.028(5) Uani 0.138(8) 1 d D U P A 2
F3_26 F 0.3396(12) 0.2937(8) 0.7009(10) 0.046(5) Uani 0.138(8) 1 d D U P A 2
C3_26 C 0.2024(11) 0.2076(10) 0.7129(10) 0.019(4) Uani 0.138(8) 1 d D U P A 2
F4_26 F 0.1431(10) 0.1640(10) 0.7064(8) 0.025(4) Uani 0.138(8) 1 d D U P A 2
F5_26 F 0.1718(10) 0.2819(8) 0.6910(7) 0.026(4) Uani 0.138(8) 1 d D U P A 2
F6_26 F 0.212(2) 0.1990(17) 0.7720(9) 0.027(5) Uani 0.138(8) 1 d D U P A 2
C4_26 C 0.3101(12) 0.0947(11) 0.6910(10) 0.022(4) Uani 0.138(8) 1 d D U P A 2
F7_26 F 0.2561(13) 0.0662(12) 0.6622(9) 0.025(4) Uani 0.138(8) 1 d D U P A 2
F8_26 F 0.3014(15) 0.0630(17) 0.7506(9) 0.033(5) Uani 0.138(8) 1 d D U P A 2
F9_26 F 0.3917(10) 0.0741(13) 0.6707(9) 0.027(4) Uani 0.138(8) 1 d D U P A 2
O1_25 O 0.2896(5) 0.2070(4) 0.6149(2) 0.0243(15) Uani 0.862(8) 1 d D U P A 1
C1_25 C 0.2986(3) 0.1829(3) 0.6759(2) 0.0278(10) Uani 0.862(8) 1 d D U P A 1
C2_25 C 0.3799(4) 0.2134(3) 0.6924(2) 0.0462(14) Uani 0.862(8) 1 d D U P A 1
F1_25 F 0.4534(2) 0.1745(3) 0.67359(16) 0.0627(11) Uani 0.862(8) 1 d D U P A 1
F2_25 F 0.3822(4) 0.2069(3) 0.75235(18) 0.0685(17) Uani 0.862(8) 1 d D U P A 1
F3_25 F 0.3807(3) 0.28888(19) 0.66443(15) 0.0656(13) Uani 0.862(8) 1 d D U P A 1
C3_25 C 0.2167(4) 0.2126(3) 0.7131(2) 0.0435(13) Uani 0.862(8) 1 d D U P A 1
F4_25 F 0.1445(2) 0.2027(3) 0.69063(16) 0.0597(12) Uani 0.862(8) 1 d D U P A 1
F5_25 F 0.2135(4) 0.28983(19) 0.70855(15) 0.0689(13) Uani 0.862(8) 1 d D U P A 1
F6_25 F 0.2134(4) 0.1768(3) 0.77208(18) 0.0510(15) Uani 0.862(8) 1 d D U P A 1
C4_25 C 0.3117(3) 0.0916(3) 0.6908(2) 0.0352(12) Uani 0.862(8) 1 d D U P A 1
F7_25 F 0.2383(3) 0.0647(3) 0.6844(2) 0.0466(11) Uani 0.862(8) 1 d D U P A 1
F8_25 F 0.3331(3) 0.0617(3) 0.74810(17) 0.0505(12) Uani 0.862(8) 1 d D U P A 1
F9_25 F 0.3740(2) 0.0651(2) 0.65347(18) 0.0413(9) Uani 0.862(8) 1 d D U P A 1
O1_24 O 0.210(3) 0.286(2) 0.3803(10) 0.034(8) Uani 0.172(4) 1 d D U P B 2
C1_24 C 0.2017(10) 0.3093(9) 0.3194(10) 0.037(4) Uani 0.172(4) 1 d D U P B 2
C2_24 C 0.1909(11) 0.4011(10) 0.3006(9) 0.040(4) Uani 0.172(4) 1 d D U P B 2
F1_24 F 0.1315(12) 0.4279(9) 0.3395(7) 0.055(4) Uani 0.172(4) 1 d D U P B 2
F2_24 F 0.1599(13) 0.4214(15) 0.2448(8) 0.043(5) Uani 0.172(4) 1 d D U P B 2
F3_24 F 0.2633(10) 0.4283(11) 0.3077(8) 0.057(4) Uani 0.172(4) 1 d D U P B 2
C3_24 C 0.2848(11) 0.2800(11) 0.2833(9) 0.054(5) Uani 0.172(4) 1 d D U P B 2
F4_24 F 0.2862(13) 0.2038(8) 0.2871(6) 0.075(5) Uani 0.172(4) 1 d D U P B 2
F5_24 F 0.3562(9) 0.2883(13) 0.3079(7) 0.062(5) Uani 0.172(4) 1 d D U P B 2
F6_24 F 0.289(2) 0.3175(16) 0.2246(9) 0.051(7) Uani 0.172(4) 1 d D U P B 2
C4_24 C 0.1188(11) 0.2808(9) 0.3035(8) 0.049(4) Uani 0.172(4) 1 d D U P B 2
F7_24 F 0.1130(12) 0.2072(8) 0.3336(6) 0.054(4) Uani 0.172(4) 1 d D U P B 2
F8_24 F 0.122(2) 0.2756(16) 0.2449(8) 0.065(7) Uani 0.172(4) 1 d D U P B 2
F9_24 F 0.0492(9) 0.3319(10) 0.3147(6) 0.070(4) Uani 0.172(4) 1 d D U P B 2
O1_23 O 0.2158(5) 0.2846(4) 0.3790(2) 0.0198(13) Uani 0.828(4) 1 d D U P B 1
C1_23 C 0.2117(3) 0.3083(3) 0.3174(2) 0.0242(10) Uani 0.828(4) 1 d D U P B 1
C2_23 C 0.1815(4) 0.3984(3) 0.3027(2) 0.0484(15) Uani 0.828(4) 1 d D U P B 1
F1_23 F 0.0982(3) 0.4127(3) 0.32103(16) 0.0720(14) Uani 0.828(4) 1 d D U P B 1
F2_23 F 0.1925(3) 0.4307(3) 0.24285(16) 0.0491(12) Uani 0.828(4) 1 d D U P B 1
F3_23 F 0.2268(3) 0.43438(18) 0.33211(15) 0.0618(11) Uani 0.828(4) 1 d D U P B 1
C3_23 C 0.3034(3) 0.2931(2) 0.28477(19) 0.0272(9) Uani 0.828(4) 1 d D U P B 1
F4_23 F 0.34164(17) 0.22165(15) 0.30862(11) 0.0356(7) Uani 0.828(4) 1 d D U P B 1
F5_23 F 0.35646(19) 0.34212(19) 0.29228(12) 0.0434(8) Uani 0.828(4) 1 d D U P B 1
F6_23 F 0.3009(5) 0.2997(3) 0.22495(18) 0.0389(11) Uani 0.828(4) 1 d D U P B 1
C4_23 C 0.1475(3) 0.2647(3) 0.2944(2) 0.0382(11) Uani 0.828(4) 1 d D U P B 1
F7_23 F 0.1832(2) 0.19101(17) 0.29370(14) 0.0583(10) Uani 0.828(4) 1 d D U P B 1
F8_23 F 0.1235(4) 0.2992(3) 0.23821(17) 0.0540(13) Uani 0.828(4) 1 d D U P B 1
F9_23 F 0.0749(2) 0.2606(3) 0.33164(14) 0.0709(13) Uani 0.828(4) 1 d D U P B 1
O1_22 O -0.0137(14) 0.5609(12) 0.1012(7) 0.038(4) Uani 0.419(5) 1 d D U P C 2
C1_22 C -0.0632(7) 0.5750(5) 0.1513(5) 0.022(2) Uani 0.419(5) 1 d D U P C 2
C2_22 C -0.0662(5) 0.6630(4) 0.1504(3) 0.0296(17) Uani 0.419(5) 1 d D U P C 2
F1_22 F -0.1209(7) 0.7080(6) 0.1111(6) 0.035(2) Uani 0.419(5) 1 d D U P C 2
F2_22 F -0.0878(6) 0.6784(5) 0.2050(3) 0.0442(18) Uani 0.419(5) 1 d D U P C 2
F3_22 F 0.0109(6) 0.6880(6) 0.1322(7) 0.037(2) Uani 0.419(5) 1 d D U P C 2
C3_22 C -0.0223(5) 0.5240(4) 0.2105(3) 0.0310(17) Uani 0.419(5) 1 d D U P C 2
F4_22 F 0.0033(8) 0.4515(6) 0.2063(8) 0.039(3) Uani 0.419(5) 1 d D U P C 2
F5_22 F 0.0449(9) 0.5548(9) 0.2232(8) 0.035(2) Uani 0.419(5) 1 d D U P C 2
F6_22 F -0.0805(5) 0.5198(6) 0.2594(3) 0.046(2) Uani 0.419(5) 1 d D U P C 2
C4_22 C -0.1575(5) 0.5572(5) 0.1500(3) 0.0380(19) Uani 0.419(5) 1 d D U P C 2
F7_22 F -0.1619(8) 0.4799(5) 0.1670(6) 0.047(3) Uani 0.419(5) 1 d D U P C 2
F8_22 F -0.2154(7) 0.5915(6) 0.1863(6) 0.055(3) Uani 0.419(5) 1 d D U P C 2
F9_22 F -0.1826(12) 0.5810(10) 0.0927(5) 0.049(4) Uani 0.419(5) 1 d D U P C 2
O1_21 O -0.0229(9) 0.5485(8) 0.1041(5) 0.027(2) Uani 0.581(5) 1 d D U P C 1
C1_21 C -0.0688(5) 0.5701(4) 0.1526(4) 0.0230(18) Uani 0.581(5) 1 d D U P C 1
C2_21 C -0.0136(3) 0.6151(3) 0.1832(2) 0.0257(12) Uani 0.581(5) 1 d D U P C 1
F1_21 F 0.0259(5) 0.6672(5) 0.1416(5) 0.0353(16) Uani 0.581(5) 1 d D U P C 1
F2_21 F -0.0618(4) 0.6510(3) 0.2230(2) 0.0428(13) Uani 0.581(5) 1 d D U P C 1
F3_21 F 0.0495(7) 0.5651(7) 0.2135(6) 0.045(3) Uani 0.581(5) 1 d D U P C 1
C3_21 C -0.0861(4) 0.4919(3) 0.1988(2) 0.0312(13) Uani 0.581(5) 1 d D U P C 1
F4_21 F -0.1505(5) 0.4614(4) 0.1817(4) 0.0384(15) Uani 0.581(5) 1 d D U P C 1
F5_21 F -0.0168(5) 0.4395(4) 0.2029(6) 0.0354(17) Uani 0.581(5) 1 d D U P C 1
F6_21 F -0.1124(4) 0.5029(4) 0.2551(2) 0.0445(14) Uani 0.581(5) 1 d D U P C 1
C4_21 C -0.1565(3) 0.6212(3) 0.1368(2) 0.0289(12) Uani 0.581(5) 1 d D U P C 1
F7_21 F -0.1952(9) 0.5944(7) 0.0976(5) 0.048(2) Uani 0.581(5) 1 d D U P C 1
F8_21 F -0.2125(5) 0.6215(4) 0.1853(3) 0.0417(14) Uani 0.581(5) 1 d D U P C 1
F9_21 F -0.1442(5) 0.6950(4) 0.1121(4) 0.0360(15) Uani 0.581(5) 1 d D U P C 1
O1_20 O 0.475(2) 0.0931(19) 0.0829(8) 0.024(5) Uani 0.348(4) 1 d D U P D 2
C1_20 C 0.4428(7) 0.0758(6) 0.1423(6) 0.021(3) Uani 0.348(4) 1 d D U P D 2
C2_20 C 0.4847(5) 0.1214(4) 0.1802(3) 0.0231(17) Uani 0.348(4) 1 d D U P D 2
F1_20 F 0.5657(8) 0.0891(9) 0.1924(9) 0.031(3) Uani 0.348(4) 1 d D U P D 2
F2_20 F 0.4403(5) 0.1230(4) 0.2331(2) 0.0357(15) Uani 0.348(4) 1 d D U P D 2
F3_20 F 0.4887(6) 0.1951(5) 0.1494(5) 0.035(2) Uani 0.348(4) 1 d D U P D 2
C3_20 C 0.3424(5) 0.0995(5) 0.1450(3) 0.0281(19) Uani 0.348(4) 1 d D U P D 2
F4_20 F 0.3070(7) 0.0771(6) 0.1017(5) 0.036(2) Uani 0.348(4) 1 d D U P D 2
F5_20 F 0.3201(11) 0.1757(8) 0.1392(11) 0.031(4) Uani 0.348(4) 1 d D U P D 2
F6_20 F 0.3044(4) 0.0651(5) 0.1988(3) 0.0424(17) Uani 0.348(4) 1 d D U P D 2
C4_20 C 0.4638(6) -0.0132(5) 0.1691(4) 0.035(2) Uani 0.348(4) 1 d D U P D 2
F7_20 F 0.4094(10) -0.0531(8) 0.1505(5) 0.047(3) Uani 0.348(4) 1 d D U P D 2
F8_20 F 0.4564(9) -0.0336(8) 0.2297(4) 0.037(3) Uani 0.348(4) 1 d D U P D 2
F9_20 F 0.5460(6) -0.0388(8) 0.1510(7) 0.038(3) Uani 0.348(4) 1 d D U P D 2
O1_19 O 0.4778(10) 0.0971(9) 0.0835(4) 0.019(2) Uani 0.652(4) 1 d D U P D 1
C1_19 C 0.4406(4) 0.0718(4) 0.1409(3) 0.0184(15) Uani 0.652(4) 1 d D U P D 1
C2_19 C 0.5103(3) 0.0243(3) 0.18449(19) 0.0233(10) Uani 0.652(4) 1 d D U P D 1
F1_19 F 0.5654(3) -0.0231(4) 0.1563(3) 0.0281(11) Uani 0.652(4) 1 d D U P D 1
F2_19 F 0.4764(4) -0.0185(4) 0.2356(2) 0.0307(12) Uani 0.652(4) 1 d D U P D 1
F3_19 F 0.5582(5) 0.0716(5) 0.2005(5) 0.0333(18) Uani 0.652(4) 1 d D U P D 1
C3_19 C 0.3979(3) 0.1450(3) 0.1646(2) 0.0275(11) Uani 0.652(4) 1 d D U P D 1
F4_19 F 0.3251(7) 0.1765(4) 0.1368(6) 0.040(3) Uani 0.652(4) 1 d D U P D 1
F5_19 F 0.4504(3) 0.2000(3) 0.1526(3) 0.0343(11) Uani 0.652(4) 1 d D U P D 1
F6_19 F 0.3795(3) 0.12627(19) 0.22505(13) 0.0431(10) Uani 0.652(4) 1 d D U P D 1
C4_19 C 0.3700(3) 0.0194(3) 0.1388(2) 0.0260(10) Uani 0.652(4) 1 d D U P D 1
F7_19 F 0.3197(4) 0.0507(3) 0.0937(2) 0.0309(11) Uani 0.652(4) 1 d D U P D 1
F8_19 F 0.3180(2) 0.0062(2) 0.19074(14) 0.0414(9) Uani 0.652(4) 1 d D U P D 1
F9_19 F 0.4079(4) -0.0506(4) 0.1306(3) 0.0327(12) Uani 0.652(4) 1 d D U P D 1
O1_18 O 0.52307(14) 0.16029(12) -0.04053(9) 0.0251(5) Uani 1 1 d D U . . .
C1_18 C 0.4689(2) 0.22559(17) -0.06428(13) 0.0246(6) Uani 1 1 d D U . . .
C2_18 C 0.5114(2) 0.26474(18) -0.12737(14) 0.0327(7) Uani 1 1 d D U . . .
F1_18 F 0.57635(15) 0.30309(12) -0.12121(10) 0.0483(6) Uani 1 1 d D U . . .
F2_18 F 0.45410(15) 0.31574(11) -0.16214(8) 0.0446(5) Uani 1 1 d D U . . .
F3_18 F 0.54546(15) 0.21098(11) -0.15831(8) 0.0423(5) Uani 1 1 d D U . . .
C3_18 C 0.3793(2) 0.2028(2) -0.07287(14) 0.0339(8) Uani 1 1 d D U . . .
F4_18 F 0.35269(13) 0.15124(12) -0.02332(9) 0.0394(5) Uani 1 1 d D U . . .
F5_18 F 0.38410(16) 0.16948(14) -0.11998(9) 0.0497(6) Uani 1 1 d D U . . .
F6_18 F 0.31745(15) 0.26435(14) -0.08240(10) 0.0532(6) Uani 1 1 d D U . . .
C4_18 C 0.4562(3) 0.28471(19) -0.02211(15) 0.0366(8) Uani 1 1 d D U . . .
F7_18 F 0.39819(15) 0.26447(12) 0.02480(8) 0.0432(5) Uani 1 1 d D U . . .
F8_18 F 0.42793(18) 0.35742(11) -0.05214(10) 0.0559(7) Uani 1 1 d D U . . .
F9_18 F 0.53087(17) 0.28644(13) 0.00104(11) 0.0529(6) Uani 1 1 d D U . . .
O1_17 O 0.64599(13) 0.04458(12) 0.02387(9) 0.0231(4) Uani 1 1 d D U . . .
C1_17 C 0.7269(2) 0.06440(18) 0.02555(13) 0.0261(7) Uani 1 1 d D U . . .
C2_17 C 0.7546(2) 0.1198(2) -0.03629(15) 0.0377(8) Uani 1 1 d D U . . .
F1_17 F 0.73389(14) 0.09478(13) -0.08342(8) 0.0417(5) Uani 1 1 d D U . . .
F2_17 F 0.84003(14) 0.12418(14) -0.04311(10) 0.0481(6) Uani 1 1 d D U . . .
F3_17 F 0.71194(15) 0.19261(12) -0.03992(10) 0.0469(5) Uani 1 1 d D U . . .
C3_17 C 0.7277(2) 0.1064(2) 0.07823(16) 0.0377(8) Uani 1 1 d D U . . .
F4_17 F 0.72750(14) 0.05593(14) 0.13243(9) 0.0444(5) Uani 1 1 d D U . . .
F5_17 F 0.65608(14) 0.15972(12) 0.07823(10) 0.0424(5) Uani 1 1 d D U . . .
F6_17 F 0.79685(15) 0.14592(16) 0.07229(11) 0.0596(7) Uani 1 1 d D U . . .
C4_17 C 0.7922(2) -0.0113(2) 0.03585(16) 0.0386(8) Uani 1 1 d D U . . .
F7_17 F 0.76194(14) -0.06642(13) 0.08111(10) 0.0452(5) Uani 1 1 d D U . . .
F8_17 F 0.86986(13) 0.00047(14) 0.05139(11) 0.0521(6) Uani 1 1 d D U . . .
F9_17 F 0.80662(14) -0.03881(13) -0.01494(10) 0.0477(5) Uani 1 1 d D U . . .
O1_15 O 0.28369(13) 0.13067(11) 0.43328(10) 0.0247(5) Uani 1 1 d D U . . .
C1_15 C 0.3054(2) 0.05176(16) 0.44583(13) 0.0236(6) Uani 1 1 d D U . . .
C2_15 C 0.3798(2) 0.03184(19) 0.39933(16) 0.0378(8) Uani 1 1 d D U . . .
F1_15 F 0.34751(18) 0.03828(13) 0.34506(9) 0.0562(6) Uani 1 1 d D U . . .
F2_15 F 0.42031(15) -0.04085(11) 0.41550(11) 0.0490(6) Uani 1 1 d D U . . .
F3_15 F 0.43873(15) 0.08046(12) 0.39041(13) 0.0592(7) Uani 1 1 d D U . . .
C3_15 C 0.3357(3) 0.0230(2) 0.51194(16) 0.0409(9) Uani 1 1 d D U . . .
F4_15 F 0.28255(17) 0.05717(14) 0.54984(9) 0.0553(6) Uani 1 1 d D U . . .
F5_15 F 0.41546(17) 0.04142(16) 0.51402(13) 0.0681(7) Uani 1 1 d D U . . .
F6_15 F 0.33919(18) -0.05421(13) 0.53236(10) 0.0576(7) Uani 1 1 d D U . . .
C4_15 C 0.2263(2) 0.0092(2) 0.44202(16) 0.0384(8) Uani 1 1 d D U . . .
F7_15 F 0.17091(14) 0.00581(12) 0.49146(10) 0.0473(6) Uani 1 1 d D U . . .
F8_15 F 0.25188(17) -0.06422(13) 0.43630(12) 0.0567(7) Uani 1 1 d D U . . .
F9_15 F 0.18128(16) 0.04703(16) 0.39438(11) 0.0588(7) Uani 1 1 d D U . . .
O1_14 O 0.11187(13) 0.18163(12) 0.47078(9) 0.0220(4) Uani 1 1 d D U . . .
C1_14 C 0.03368(19) 0.19478(17) 0.50168(13) 0.0229(6) Uani 1 1 d D U . . .
C2_14 C -0.0251(2) 0.1336(2) 0.49498(16) 0.0343(8) Uani 1 1 d D U . . .
F1_14 F -0.01747(13) 0.12362(12) 0.43854(9) 0.0376(5) Uani 1 1 d D U . . .
F2_14 F -0.11009(13) 0.15754(13) 0.50786(10) 0.0439(5) Uani 1 1 d D U . . .
F3_14 F -0.00277(14) 0.06476(11) 0.53396(10) 0.0431(5) Uani 1 1 d D U . . .
C3_14 C 0.0475(2) 0.1866(2) 0.56966(15) 0.0328(7) Uani 1 1 d D U . . .
F4_14 F 0.07706(13) 0.25191(12) 0.57679(8) 0.0355(5) Uani 1 1 d D U . . .
F5_14 F 0.10449(13) 0.12434(12) 0.59003(8) 0.0354(4) Uani 1 1 d D U . . .
F6_14 F -0.02745(13) 0.17741(13) 0.60565(9) 0.0407(5) Uani 1 1 d D U . . .
C4_14 C -0.0121(2) 0.27897(19) 0.47447(15) 0.0334(7) Uani 1 1 d D U . . .
F7_14 F 0.04637(13) 0.33005(11) 0.46215(10) 0.0388(5) Uani 1 1 d D U . . .
F8_14 F -0.07418(14) 0.30340(12) 0.51399(10) 0.0463(5) Uani 1 1 d D U . . .
F9_14 F -0.04961(14) 0.28076(13) 0.42321(9) 0.0428(5) Uani 1 1 d D U . . .
O1_12 O 0.38872(13) 0.31614(12) 0.52522(9) 0.0215(4) Uani 1 1 d D U . . .
C1_12 C 0.46592(18) 0.30841(16) 0.49200(12) 0.0205(6) Uani 1 1 d D U . . .
C2_12 C 0.5174(2) 0.3760(2) 0.49624(16) 0.0357(8) Uani 1 1 d D U . . .
F1_12 F 0.48497(16) 0.44331(12) 0.46104(10) 0.0481(6) Uani 1 1 d D U . . .
F2_12 F 0.60217(14) 0.36149(15) 0.47800(11) 0.0556(6) Uani 1 1 d D U . . .
F3_12 F 0.51432(14) 0.38321(13) 0.55372(9) 0.0415(5) Uani 1 1 d D U . . .
C3_12 C 0.5198(2) 0.22813(19) 0.51789(16) 0.0347(8) Uani 1 1 d D U . . .
F4_12 F 0.46713(15) 0.17253(11) 0.53188(10) 0.0443(5) Uani 1 1 d D U . . .
F5_12 F 0.55797(14) 0.22974(13) 0.56769(10) 0.0461(5) Uani 1 1 d D U . . .
F6_12 F 0.58172(15) 0.20836(14) 0.47660(11) 0.0550(6) Uani 1 1 d D U . . .
C4_12 C 0.4487(2) 0.31519(19) 0.42470(14) 0.0309(7) Uani 1 1 d D U . . .
F7_12 F 0.42442(13) 0.24772(12) 0.41842(8) 0.0359(5) Uani 1 1 d D U . . .
F8_12 F 0.52086(14) 0.32937(13) 0.38637(9) 0.0429(5) Uani 1 1 d D U . . .
F9_12 F 0.38710(14) 0.37361(12) 0.40609(8) 0.0391(5) Uani 1 1 d D U . . .
O1_11 O 0.21560(14) 0.36346(11) 0.56674(9) 0.0233(4) Uani 1 1 d D U . . .
C1_11 C 0.1907(2) 0.44190(17) 0.55686(13) 0.0264(7) Uani 1 1 d D U . . .
C2_11 C 0.1974(3) 0.47972(19) 0.48704(15) 0.0386(8) Uani 1 1 d D U . . .
F1_11 F 0.28144(17) 0.48570(13) 0.46811(11) 0.0629(7) Uani 1 1 d D U . . .
F2_11 F 0.15526(17) 0.55120(12) 0.47318(10) 0.0539(6) Uani 1 1 d D U . . .
F3_11 F 0.1700(2) 0.43559(15) 0.45617(10) 0.0675(8) Uani 1 1 d D U . . .
C3_11 C 0.0946(2) 0.45466(19) 0.58298(15) 0.0321(7) Uani 1 1 d D U . . .
F4_11 F 0.08230(14) 0.40848(12) 0.63763(9) 0.0435(5) Uani 1 1 d D U . . .
F5_11 F 0.04096(14) 0.43653(14) 0.54783(11) 0.0537(6) Uani 1 1 d D U . . .
F6_11 F 0.06971(15) 0.52846(12) 0.58694(11) 0.0503(6) Uani 1 1 d D U . . .
C4_11 C 0.2488(2) 0.4797(2) 0.59040(17) 0.0410(9) Uani 1 1 d D U . . .
F7_11 F 0.22833(17) 0.46216(15) 0.65134(10) 0.0563(6) Uani 1 1 d D U . . .
F8_11 F 0.23911(17) 0.55733(13) 0.57240(12) 0.0552(6) Uani 1 1 d D U . . .
F9_11 F 0.33234(15) 0.45327(15) 0.58303(13) 0.0590(7) Uani 1 1 d D U . . .
O1_8 O -0.03571(14) 0.66003(12) -0.01207(10) 0.0277(5) Uani 1 1 d D U . . .
C1_8 C -0.0350(2) 0.73004(17) -0.05273(13) 0.0253(6) Uani 1 1 d D U . . .
C2_8 C -0.0065(3) 0.7909(2) -0.02110(18) 0.0422(9) Uani 1 1 d D U . . .
F1_8 F 0.06191(16) 0.75967(13) 0.01098(12) 0.0584(7) Uani 1 1 d D U . . .
F2_8 F 0.01542(16) 0.85489(13) -0.06152(13) 0.0681(8) Uani 1 1 d D U . . .
F3_8 F -0.07053(17) 0.81495(14) 0.01687(12) 0.0610(7) Uani 1 1 d D U . . .
C3_8 C -0.1289(2) 0.75901(19) -0.07283(15) 0.0320(7) Uani 1 1 d D U . . .
F4_8 F -0.14837(15) 0.71964(13) -0.11192(10) 0.0479(6) Uani 1 1 d D U . . .
F5_8 F -0.18729(13) 0.74815(13) -0.02583(10) 0.0453(5) Uani 1 1 d D U . . .
F6_8 F -0.13910(14) 0.83530(11) -0.10055(11) 0.0493(6) Uani 1 1 d D U . . .
C4_8 C 0.0275(3) 0.7230(2) -0.10852(17) 0.0494(10) Uani 1 1 d D U . . .
F7_8 F 0.02129(19) 0.65696(17) -0.12516(12) 0.0735(8) Uani 1 1 d D U . . .
F8_8 F 0.0138(2) 0.78236(18) -0.15645(12) 0.0823(9) Uani 1 1 d D U . . .
F9_8 F 0.11105(16) 0.71960(16) -0.09582(12) 0.0681(7) Uani 1 1 d D U . . .
O1_7 O 0.13187(14) 0.57923(13) 0.01795(10) 0.0321(5) Uani 1 1 d D U . . .
C1_7 C 0.21388(19) 0.55249(17) 0.03472(13) 0.0238(6) Uani 1 1 d D U . . .
C2_7 C 0.2356(2) 0.5942(2) 0.08336(14) 0.0335(8) Uani 1 1 d D U . . .
F1_7 F 0.19961(16) 0.56215(13) 0.13820(8) 0.0472(6) Uani 1 1 d D U . . .
F2_7 F 0.32075(16) 0.58951(15) 0.08808(11) 0.0612(7) Uani 1 1 d D U . . .
F3_7 F 0.20477(17) 0.66913(12) 0.06982(9) 0.0497(6) Uani 1 1 d D U . . .
C3_7 C 0.2770(3) 0.5723(2) -0.02270(16) 0.0476(9) Uani 1 1 d D U . . .
F4_7 F 0.2487(2) 0.55687(17) -0.07086(10) 0.0697(8) Uani 1 1 d D U . . .
F5_7 F 0.28552(16) 0.64873(15) -0.03720(10) 0.0563(6) Uani 1 1 d D U . . .
F6_7 F 0.35706(17) 0.53210(19) -0.01452(13) 0.0866(10) Uani 1 1 d D U . . .
C4_7 C 0.2236(2) 0.4619(2) 0.06153(16) 0.0394(8) Uani 1 1 d D U . . .
F7_7 F 0.2270(2) 0.42449(13) 0.01700(11) 0.0666(8) Uani 1 1 d D U . . .
F8_7 F 0.29419(16) 0.43667(14) 0.09188(11) 0.0567(6) Uani 1 1 d D U . . .
F9_7 F 0.15435(15) 0.44345(12) 0.09919(10) 0.0471(5) Uani 1 1 d D U . . .
C1_6 C -0.0386(2) 0.98482(19) 0.21319(15) 0.0329(7) Uani 1 1 d D U . . .
C2_6 C 0.0349(2) 0.98927(19) 0.17264(15) 0.0331(7) Uani 1 1 d D U . . .
C3_6 C 0.1137(2) 1.00130(19) 0.19052(17) 0.0363(8) Uani 1 1 d D U . . .
H3_6 H 0.1641 1.0045 0.1626 0.044 Uiso 1 1 calc R U . . .
C4_6 C 0.1177(2) 1.0086(2) 0.25058(17) 0.0370(8) Uani 1 1 d D U . . .
H4_6 H 0.1612 1.0419 0.2571 0.044 Uiso 1 1 calc R U . . .
C5_6 C 0.0442(2) 1.0031(2) 0.29122(17) 0.0398(8) Uani 1 1 d D U . . .
H5_6 H 0.0474 1.0075 0.3320 0.048 Uiso 1 1 calc R U . . .
C6_6 C -0.0343(2) 0.9912(2) 0.27222(16) 0.0376(8) Uani 1 1 d D U . . .
H6_6 H -0.0848 0.9874 0.3000 0.045 Uiso 1 1 calc R U . . .
F1_6 F -0.11287(14) 0.97320(14) 0.19391(10) 0.0472(5) Uani 1 1 d D U . . .
F2_6 F 0.02996(15) 0.98023(14) 0.11626(9) 0.0476(5) Uani 1 1 d D U . . .
C1_5 C 0.1391(2) 0.65773(18) 0.29019(15) 0.0319(7) Uani 1 1 d D U . . .
C2_5 C 0.2049(2) 0.66759(19) 0.24423(15) 0.0317(7) Uani 1 1 d D U . . .
C3_5 C 0.2012(2) 0.7325(2) 0.19680(14) 0.0312(7) Uani 1 1 d D U . . .
H3_5 H 0.2478 0.7388 0.1658 0.037 Uiso 1 1 calc R U . . .
C4_5 C 0.1279(2) 0.78933(19) 0.19459(14) 0.0285(7) Uani 1 1 d D U . . .
H4_5 H 0.1111 0.8198 0.1532 0.034 Uiso 1 1 calc R U . . .
C5_5 C 0.0608(2) 0.77937(18) 0.24125(14) 0.0286(7) Uani 1 1 d D U . . .
H5_5 H 0.0112 0.8181 0.2401 0.034 Uiso 1 1 calc R U . . .
C6_5 C 0.0661(2) 0.71274(19) 0.28958(15) 0.0306(7) Uani 1 1 d D U . . .
H6_5 H 0.0205 0.7056 0.3212 0.037 Uiso 1 1 calc R U . . .
F1_5 F 0.14536(17) 0.59369(12) 0.33532(10) 0.0494(6) Uani 1 1 d D U . . .
F2_5 F 0.27511(15) 0.61240(14) 0.24652(11) 0.0511(6) Uani 1 1 d D U . . .
C1_4 C 0.3225(2) 0.6880(2) 0.35319(14) 0.0318(7) Uani 1 1 d D U . . .
C2_4 C 0.3784(2) 0.72749(19) 0.30820(14) 0.0299(7) Uani 1 1 d D U . . .
C3_4 C 0.3679(2) 0.8080(2) 0.29035(14) 0.0304(7) Uani 1 1 d D U . . .
H3_4 H 0.4060 0.8344 0.2589 0.036 Uiso 1 1 calc R U . . .
C4_4 C 0.3008(2) 0.8502(2) 0.31906(15) 0.0338(8) Uani 1 1 d D U . . .
H4_4 H 0.3154 0.9001 0.3266 0.041 Uiso 1 1 calc R U . . .
C5_4 C 0.2436(2) 0.8101(2) 0.36401(16) 0.0405(9) Uani 1 1 d D U . . .
H5_4 H 0.1973 0.8390 0.3835 0.049 Uiso 1 1 calc R U . . .
C6_4 C 0.2539(2) 0.7295(2) 0.38011(16) 0.0398(8) Uani 1 1 d D U . . .
H6_4 H 0.2139 0.7025 0.4097 0.048 Uiso 1 1 calc R U . . .
F1_4 F 0.33665(15) 0.60973(13) 0.36905(9) 0.0458(5) Uani 1 1 d D U . . .
F2_4 F 0.44432(14) 0.68469(12) 0.28288(9) 0.0437(5) Uani 1 1 d D U . . .
C1_3 C 0.6409(2) 0.16044(19) 0.28260(15) 0.0314(7) Uani 1 1 d D U . . .
C2_3 C 0.7076(2) 0.17121(19) 0.23721(14) 0.0303(7) Uani 1 1 d D U . . .
C3_3 C 0.7029(2) 0.2365(2) 0.19017(15) 0.0316(7) Uani 1 1 d D U . . .
H3_3 H 0.7496 0.2439 0.1594 0.038 Uiso 1 1 calc R U . . .
C4_3 C 0.6290(2) 0.29176(19) 0.18788(14) 0.0317(7) Uani 1 1 d D U . . .
H4_3 H 0.6130 0.3234 0.1466 0.038 Uiso 1 1 calc R U . . .
C5_3 C 0.5616(2) 0.2810(2) 0.23401(15) 0.0332(7) Uani 1 1 d D U . . .
H5_3 H 0.5114 0.3192 0.2327 0.040 Uiso 1 1 calc R U . . .
C6_3 C 0.5675(2) 0.21430(19) 0.28209(15) 0.0325(7) Uani 1 1 d D U . . .
H6_3 H 0.5219 0.2064 0.3137 0.039 Uiso 1 1 calc R U . . .
F1_3 F 0.64839(17) 0.09615(12) 0.32827(10) 0.0491(6) Uani 1 1 d D U . . .
F2_3 F 0.77840(15) 0.11676(13) 0.24023(10) 0.0493(6) Uani 1 1 d D U . . .
C1_2 C 0.8223(2) 0.1799(2) 0.35206(15) 0.0357(8) Uani 1 1 d D U . . .
C2_2 C 0.8810(2) 0.2175(2) 0.30774(14) 0.0307(7) Uani 1 1 d D U . . .
C3_2 C 0.8727(2) 0.2977(2) 0.28913(15) 0.0328(7) Uani 1 1 d D U . . .
H3_2 H 0.9122 0.3229 0.2582 0.039 Uiso 1 1 calc R U . . .
C4_2 C 0.8048(2) 0.3417(2) 0.31662(17) 0.0414(9) Uani 1 1 d D U . . .
H4_2 H 0.8212 0.3904 0.3253 0.050 Uiso 1 1 calc R U . . .
C5_2 C 0.7461(2) 0.3034(3) 0.36059(18) 0.0471(10) Uani 1 1 d D U . . .
H5_2 H 0.6998 0.3334 0.3792 0.057 Uiso 1 1 calc R U . . .
C6_2 C 0.7543(2) 0.2226(2) 0.37744(17) 0.0444(9) Uani 1 1 d D U . . .
H6_2 H 0.7130 0.1968 0.4065 0.053 Uiso 1 1 calc R U . . .
F1_2 F 0.83471(15) 0.10126(13) 0.36899(9) 0.0466(5) Uani 1 1 d D U . . .
F2_2 F 0.94716(14) 0.17324(12) 0.28459(9) 0.0417(5) Uani 1 1 d D U . . .
C1_1 C 0.5324(3) 0.4925(2) 0.17424(15) 0.0375(8) Uani 1 1 d D U . . .
C2_1 C 0.4611(2) 0.49025(19) 0.21676(16) 0.0376(8) Uani 1 1 d D U . . .
C3_1 C 0.4692(3) 0.4964(2) 0.27501(16) 0.0430(9) Uani 1 1 d D U . . .
H3_1 H 0.4199 0.4949 0.3039 0.052 Uiso 1 1 calc R U . . .
C4_1 C 0.5506(3) 0.5050(2) 0.29154(17) 0.0446(9) Uani 1 1 d D U . . .
H4_1 H 0.5571 0.5091 0.3320 0.054 Uiso 1 1 calc R U . . .
C5_1 C 0.6225(3) 0.5076(2) 0.24923(17) 0.0409(9) Uani 1 1 d D U . . .
H5_1 H 0.6679 0.5401 0.2540 0.049 Uiso 1 1 calc R U . . .
C6_1 C 0.6137(3) 0.5010(2) 0.18986(17) 0.0402(8) Uani 1 1 d D U . . .
H6_1 H 0.6627 0.5024 0.1607 0.048 Uiso 1 1 calc R U . . .
F1_1 F 0.52096(18) 0.48446(15) 0.11882(10) 0.0578(6) Uani 1 1 d D U . . .
F2_1 F 0.38352(15) 0.48159(14) 0.19996(10) 0.0526(6) Uani 1 1 d D U . . .
Ag01 Ag 0.16888(2) 0.86351(2) 0.26361(2) 0.04095(9) Uani 1 1 d . . . . .
Ag02 Ag 0.67215(2) 0.36256(2) 0.25916(2) 0.04319(9) Uani 1 1 d . . . . .
Al03 Al 0.53720(6) 0.08033(5) 0.01936(4) 0.01595(17) Uani 1 1 d . . . . .
Al04 Al 0.02192(6) 0.57864(5) 0.02925(4) 0.01761(18) Uani 1 1 d . . . . .
Al05 Al 0.29015(6) 0.28696(5) 0.55418(4) 0.01617(17) Uani 1 1 d . . . . .
Al06 Al 0.21141(5) 0.20974(5) 0.44229(4) 0.01599(17) Uani 1 1 d . . . . .
F007 F 0.5000 0.0000 0.0000 0.0182(5) Uani 1 2 d S . P D .
F008 F 0.25049(10) 0.24965(8) 0.49753(6) 0.0198(4) Uani 1 1 d . . . . .
F009 F 0.0000 0.5000 0.0000 0.0209(5) Uani 1 2 d S . P C .

loop_
_atom_site_aniso_label
_atom_site_aniso_U_11
_atom_site_aniso_U_22
_atom_site_aniso_U_33
_atom_site_aniso_U_23
_atom_site_aniso_U_13
_atom_site_aniso_U_12
O1_26 0.002(10) 0.017(11) 0.012(7) -0.004(6) 0.002(5) -0.001(7)
C1_26 0.018(6) 0.022(6) 0.014(7) -0.002(5) -0.002(4) -0.004(4)
C2_26 0.029(7) 0.027(7) 0.022(7) 0.004(5) -0.012(5) -0.013(5)
F1_26 0.035(7) 0.049(11) 0.029(7) 0.002(6) -0.006(5) -0.020(6)
F2_26 0.030(8) 0.036(9) 0.017(6) -0.003(5) -0.010(5) -0.003(7)
F3_26 0.053(9) 0.029(6) 0.062(11) -0.008(6) -0.023(8) -0.014(5)
C3_26 0.020(6) 0.017(7) 0.017(7) -0.001(5) 0.005(5) -0.002(5)
F4_26 0.018(6) 0.032(7) 0.025(8) -0.006(6) 0.007(5) -0.008(6)
F5_26 0.028(8) 0.019(5) 0.024(7) 0.000(4) 0.004(5) 0.006(5)
F6_26 0.030(9) 0.028(10) 0.019(6) -0.006(5) 0.004(5) -0.001(7)
C4_26 0.021(7) 0.023(7) 0.021(7) -0.003(5) -0.002(5) -0.001(5)
F7_26 0.031(8) 0.015(7) 0.026(9) 0.003(6) -0.011(6) 0.000(6)
F8_26 0.024(11) 0.044(9) 0.024(6) 0.003(5) -0.002(5) 0.000(8)
F9_26 0.021(7) 0.037(8) 0.022(8) -0.007(6) -0.005(5) 0.003(5)
O1_25 0.030(3) 0.023(2) 0.0175(16) 0.0002(14) -0.0042(15) -0.004(2)
C1_25 0.032(2) 0.033(2) 0.0176(19) 0.0016(15) -0.0054(16) -0.0088(16)
C2_25 0.055(3) 0.061(3) 0.025(2) 0.0051(19) -0.012(2) -0.033(2)
F1_25 0.0394(18) 0.091(3) 0.057(2) 0.0036(19) -0.0139(14) -0.0304(18)
F2_25 0.090(4) 0.097(4) 0.0260(16) 0.0022(19) -0.0197(17) -0.054(3)
F3_25 0.112(3) 0.0596(19) 0.0364(18) -0.0005(14) -0.0167(19) -0.055(2)
C3_25 0.052(3) 0.048(3) 0.024(2) -0.0028(19) 0.002(2) 0.004(2)
F4_25 0.0343(17) 0.099(4) 0.0396(19) -0.017(2) 0.0024(14) 0.009(2)
F5_25 0.114(4) 0.0500(18) 0.0346(17) -0.0118(13) 0.013(2) 0.0082(19)
F6_25 0.065(3) 0.062(3) 0.0196(14) 0.0001(15) 0.0055(13) -0.008(2)
C4_25 0.031(3) 0.037(2) 0.031(2) 0.0066(18) -0.0063(18) -0.0033(18)
F7_25 0.046(2) 0.0428(18) 0.048(2) 0.0065(17) -0.0062(17) -0.0235(15)
F8_25 0.060(3) 0.0480(19) 0.0322(15) 0.0163(13) -0.0150(17) -0.003(2)
F9_25 0.0404(18) 0.0338(16) 0.042(2) 0.0005(14) -0.0016(14) 0.0056(13)
O1_24 0.042(15) 0.031(15) 0.024(8) 0.007(7) -0.012(7) -0.005(11)
C1_24 0.038(7) 0.042(7) 0.024(7) 0.009(5) -0.011(5) -0.005(5)
C2_24 0.032(7) 0.042(7) 0.039(8) 0.016(5) -0.022(5) -0.011(5)
F1_24 0.073(9) 0.031(7) 0.044(7) 0.021(5) -0.012(6) 0.006(6)
F2_24 0.033(10) 0.046(9) 0.033(7) 0.019(5) -0.014(6) 0.008(7)
F3_24 0.052(8) 0.070(9) 0.046(9) 0.014(7) -0.023(6) -0.033(7)
C3_24 0.047(8) 0.072(8) 0.032(7) 0.004(6) -0.011(5) 0.008(6)
F4_24 0.116(13) 0.073(7) 0.024(6) -0.003(5) -0.005(7) 0.012(6)
F5_24 0.035(7) 0.105(13) 0.038(7) -0.014(8) -0.004(5) 0.016(7)
F6_24 0.039(11) 0.077(14) 0.026(7) 0.001(6) -0.005(6) 0.005(9)
C4_24 0.051(8) 0.061(8) 0.031(7) 0.017(5) -0.020(6) -0.024(6)
F7_24 0.094(12) 0.054(7) 0.021(6) 0.008(5) -0.032(7) -0.041(6)
F8_24 0.070(12) 0.096(14) 0.023(6) 0.016(6) -0.017(6) -0.033(10)
F9_24 0.056(7) 0.096(9) 0.037(7) 0.028(6) -0.014(5) -0.008(6)
O1_23 0.022(3) 0.020(3) 0.0158(17) -0.0029(14) -0.0002(14) 0.0005(19)
C1_23 0.026(2) 0.030(2) 0.0134(19) -0.0029(15) -0.0006(15) 0.0015(16)
C2_23 0.069(4) 0.037(3) 0.026(2) 0.001(2) 0.003(2) 0.021(2)
F1_23 0.069(2) 0.076(3) 0.0394(19) 0.0093(17) 0.0112(17) 0.046(2)
F2_23 0.061(3) 0.045(2) 0.0257(15) 0.0108(12) 0.0015(16) 0.008(2)
F3_23 0.120(3) 0.0251(15) 0.0358(18) -0.0078(13) -0.0019(19) 0.0054(18)
C3_23 0.031(2) 0.032(2) 0.0182(18) -0.0045(15) 0.0024(17) -0.0065(17)
F4_23 0.0320(15) 0.0382(14) 0.0304(13) -0.0058(10) 0.0034(10) 0.0084(11)
F5_23 0.0463(17) 0.0510(18) 0.0365(15) -0.0113(13) 0.0092(12) -0.0240(14)
F6_23 0.045(3) 0.050(2) 0.0180(15) -0.0075(13) 0.0040(13) 0.0023(19)
C4_23 0.031(2) 0.059(3) 0.025(2) -0.0072(19) -0.0057(18) -0.008(2)
F7_23 0.074(2) 0.0532(18) 0.0569(19) -0.0127(14) -0.0210(17) -0.0261(15)
F8_23 0.056(3) 0.083(3) 0.0244(16) -0.0074(18) -0.0175(16) -0.011(2)
F9_23 0.0367(19) 0.145(4) 0.0399(17) -0.024(2) -0.0005(14) -0.038(2)
O1_22 0.049(6) 0.038(8) 0.029(5) -0.018(5) 0.013(4) -0.006(5)
C1_22 0.024(4) 0.025(4) 0.018(4) -0.005(3) 0.001(3) -0.008(3)
C2_22 0.029(4) 0.031(3) 0.030(3) -0.012(3) -0.001(3) -0.001(3)
F1_22 0.030(5) 0.028(4) 0.046(3) -0.007(3) -0.004(3) 0.000(3)
F2_22 0.053(5) 0.043(4) 0.041(3) -0.024(3) 0.003(3) -0.002(3)
F3_22 0.029(4) 0.023(5) 0.057(5) -0.003(4) -0.006(3) -0.003(3)
C3_22 0.034(4) 0.036(4) 0.024(3) -0.006(3) -0.005(3) -0.007(3)
F4_22 0.049(6) 0.030(3) 0.037(4) -0.001(3) -0.009(4) -0.006(3)
F5_22 0.035(4) 0.046(5) 0.025(4) -0.010(4) -0.004(3) -0.009(3)
F6_22 0.050(5) 0.069(5) 0.017(3) -0.002(3) 0.007(3) -0.017(3)
C4_22 0.034(4) 0.043(4) 0.038(4) -0.003(3) -0.008(3) -0.015(3)
F7_22 0.045(4) 0.040(4) 0.057(6) 0.006(3) -0.025(4) -0.025(4)
F8_22 0.029(3) 0.062(6) 0.074(4) -0.014(5) 0.010(3) -0.015(4)
F9_22 0.045(6) 0.068(8) 0.037(4) -0.002(4) -0.021(3) -0.016(6)
O1_21 0.041(4) 0.015(3) 0.019(3) 0.001(2) 0.003(2) 0.001(3)
C1_21 0.026(3) 0.024(3) 0.021(3) -0.009(2) -0.002(2) -0.004(2)
C2_21 0.023(3) 0.029(3) 0.028(2) -0.009(2) -0.0023(19) -0.005(2)
F1_21 0.026(3) 0.025(4) 0.053(3) -0.002(3) -0.002(2) -0.008(3)
F2_21 0.046(3) 0.050(3) 0.043(3) -0.030(2) -0.002(2) -0.008(2)
F3_21 0.034(4) 0.043(4) 0.060(6) -0.008(3) -0.026(4) -0.005(3)
C3_21 0.031(3) 0.032(3) 0.031(3) -0.007(2) -0.004(2) -0.006(2)
F4_21 0.040(3) 0.031(3) 0.043(4) -0.001(3) -0.007(2) -0.013(2)
F5_21 0.036(3) 0.029(3) 0.037(3) -0.001(2) -0.007(3) 0.001(2)
F6_21 0.055(4) 0.049(3) 0.026(2) -0.0050(17) 0.007(2) -0.010(3)
C4_21 0.025(3) 0.027(3) 0.036(3) -0.008(2) -0.001(2) -0.008(2)
F7_21 0.046(5) 0.038(3) 0.067(4) -0.018(3) -0.034(3) 0.003(3)
F8_21 0.027(2) 0.041(4) 0.056(3) -0.013(3) 0.0087(18) -0.005(2)
F9_21 0.028(4) 0.027(3) 0.052(3) -0.004(2) -0.008(3) -0.003(2)
O1_20 0.022(9) 0.026(9) 0.025(6) -0.008(5) 0.002(5) -0.006(7)
C1_20 0.021(4) 0.022(4) 0.023(5) -0.006(3) 0.000(3) -0.011(3)
C2_20 0.024(4) 0.026(4) 0.024(3) -0.011(3) 0.003(3) -0.011(3)
F1_20 0.024(4) 0.048(7) 0.029(5) -0.016(5) -0.002(3) -0.014(3)
F2_20 0.037(4) 0.049(4) 0.028(3) -0.020(2) 0.008(3) -0.017(3)
F3_20 0.041(5) 0.027(3) 0.042(4) -0.011(3) 0.002(4) -0.018(4)
C3_20 0.022(4) 0.038(4) 0.026(4) -0.010(3) 0.001(3) -0.011(3)
F4_20 0.024(4) 0.050(6) 0.041(4) -0.017(4) -0.012(3) -0.003(4)
F5_20 0.019(6) 0.040(5) 0.032(8) -0.007(4) 0.009(5) -0.007(4)
F6_20 0.033(3) 0.060(5) 0.036(3) -0.011(3) 0.009(2) -0.022(3)
C4_20 0.047(5) 0.028(4) 0.030(4) -0.008(3) -0.004(3) -0.007(3)
F7_20 0.073(6) 0.028(4) 0.044(7) -0.002(4) -0.017(5) -0.021(3)
F8_20 0.050(7) 0.031(5) 0.029(3) 0.008(3) -0.009(3) -0.017(4)
F9_20 0.041(5) 0.025(5) 0.046(5) -0.006(3) -0.008(4) 0.005(4)
O1_19 0.022(5) 0.022(5) 0.013(3) -0.005(2) 0.002(2) -0.003(3)
C1_19 0.020(3) 0.021(3) 0.015(3) -0.005(2) 0.000(2) -0.003(2)
C2_19 0.025(2) 0.025(2) 0.022(2) -0.0039(17) -0.0027(17) -0.0077(18)
F1_19 0.025(2) 0.030(3) 0.0298(19) -0.0081(17) -0.0062(18) 0.0029(17)
F2_19 0.038(3) 0.031(3) 0.0209(17) 0.0012(15) -0.0040(16) -0.0090(19)
F3_19 0.032(3) 0.034(3) 0.038(4) -0.011(2) -0.015(2) -0.006(2)
C3_19 0.030(3) 0.029(2) 0.023(2) -0.0082(18) 0.0007(18) -0.0004(19)
F4_19 0.039(4) 0.033(3) 0.046(5) -0.013(3) -0.008(4) 0.016(3)
F5_19 0.045(3) 0.0262(18) 0.0352(19) -0.0133(14) -0.006(2) -0.0031(19)
F6_19 0.062(3) 0.0411(19) 0.0205(14) -0.0103(12) 0.0067(15) 0.0101(18)
C4_19 0.020(2) 0.031(2) 0.028(2) -0.0043(18) -0.0012(17) -0.0076(18)
F7_19 0.023(2) 0.036(3) 0.035(2) -0.0057(17) -0.0090(17) -0.0067(19)
F8_19 0.0274(17) 0.057(2) 0.0338(16) 0.0026(15) 0.0061(13) -0.0154(16)
F9_19 0.037(2) 0.0236(19) 0.041(3) -0.008(2) -0.007(2) -0.0113(15)
O1_18 0.0304(12) 0.0199(10) 0.0225(10) -0.0019(8) 0.0000(9) -0.0013(9)
C1_18 0.0315(17) 0.0185(14) 0.0207(14) -0.0007(11) -0.0003(12) -0.0002(12)
C2_18 0.043(2) 0.0210(16) 0.0288(16) -0.0022(12) 0.0046(14) 0.0007(14)
F1_18 0.0553(15) 0.0383(12) 0.0470(12) 0.0005(9) 0.0112(10) -0.0190(11)
F2_18 0.0612(15) 0.0314(11) 0.0286(10) 0.0064(8) 0.0017(10) 0.0100(10)
F3_18 0.0645(15) 0.0290(10) 0.0243(9) -0.0023(8) 0.0131(9) 0.0059(10)
C3_18 0.0335(18) 0.0384(19) 0.0254(15) 0.0007(13) -0.0048(13) -0.0014(14)
F4_18 0.0338(12) 0.0461(12) 0.0348(10) 0.0014(9) -0.0031(9) -0.0111(9)
F5_18 0.0624(16) 0.0602(14) 0.0308(10) -0.0081(10) -0.0101(10) -0.0211(12)
F6_18 0.0402(13) 0.0588(15) 0.0468(13) 0.0079(11) -0.0068(10) 0.0083(11)
C4_18 0.054(2) 0.0234(16) 0.0309(17) -0.0074(13) 0.0029(15) -0.0035(15)
F7_18 0.0587(14) 0.0370(11) 0.0277(10) -0.0072(8) 0.0070(9) 0.0071(10)
F8_18 0.095(2) 0.0214(10) 0.0438(12) -0.0067(9) 0.0079(12) 0.0071(11)
F9_18 0.0683(17) 0.0464(13) 0.0553(14) -0.0260(11) -0.0062(12) -0.0189(12)
O1_17 0.0186(11) 0.0248(11) 0.0275(11) -0.0060(8) -0.0022(8) -0.0074(8)
C1_17 0.0180(15) 0.0354(17) 0.0277(15) -0.0101(12) -0.0001(12) -0.0088(12)
C2_17 0.035(2) 0.046(2) 0.0340(17) -0.0092(15) 0.0020(14) -0.0151(16)
F1_17 0.0466(13) 0.0554(13) 0.0260(10) -0.0080(9) 0.0014(9) -0.0211(11)
F2_17 0.0325(12) 0.0710(16) 0.0446(12) -0.0137(11) 0.0117(9) -0.0280(11)
F3_17 0.0481(14) 0.0341(11) 0.0554(13) 0.0007(9) 0.0035(10) -0.0189(10)
C3_17 0.0269(18) 0.054(2) 0.0404(18) -0.0215(16) 0.0011(14) -0.0155(16)
F4_17 0.0342(12) 0.0757(15) 0.0274(10) -0.0170(10) -0.0030(9) -0.0109(11)
F5_17 0.0382(12) 0.0479(13) 0.0510(12) -0.0300(10) 0.0047(10) -0.0113(10)
F6_17 0.0365(13) 0.0965(19) 0.0693(15) -0.0526(14) 0.0121(11) -0.0398(13)
C4_17 0.0248(18) 0.047(2) 0.0462(19) -0.0144(16) -0.0061(15) -0.0043(15)
F7_17 0.0325(12) 0.0430(12) 0.0527(13) 0.0054(10) -0.0097(10) -0.0036(9)
F8_17 0.0229(11) 0.0719(16) 0.0631(14) -0.0146(12) -0.0122(10) -0.0064(10)
F9_17 0.0345(12) 0.0576(14) 0.0564(13) -0.0312(11) -0.0062(10) 0.0098(10)
O1_15 0.0192(11) 0.0158(10) 0.0373(12) -0.0055(8) 0.0033(9) -0.0011(8)
C1_15 0.0256(16) 0.0162(14) 0.0286(15) -0.0056(11) -0.0003(12) -0.0017(11)
C2_15 0.043(2) 0.0220(16) 0.0404(18) -0.0023(13) 0.0128(15) 0.0009(14)
F1_15 0.0836(18) 0.0452(13) 0.0348(11) -0.0112(10) 0.0165(11) -0.0030(12)
F2_15 0.0487(14) 0.0245(10) 0.0639(14) -0.0084(9) 0.0167(11) 0.0101(9)
F3_15 0.0368(13) 0.0310(12) 0.102(2) -0.0138(12) 0.0295(13) -0.0050(10)
C3_15 0.055(2) 0.0304(18) 0.0380(18) -0.0098(14) -0.0141(16) 0.0045(16)
F4_15 0.0787(18) 0.0558(14) 0.0314(11) -0.0175(10) -0.0099(11) 0.0085(13)
F5_15 0.0524(16) 0.0688(17) 0.0883(19) -0.0223(14) -0.0362(14) 0.0049(13)
F6_15 0.0857(19) 0.0343(12) 0.0414(12) 0.0028(9) -0.0073(12) 0.0122(12)
C4_15 0.038(2) 0.0377(19) 0.0454(19) -0.0191(15) 0.0060(16) -0.0147(15)
F7_15 0.0427(13) 0.0346(11) 0.0646(14) -0.0154(10) 0.0225(11) -0.0161(10)
F8_15 0.0604(16) 0.0380(12) 0.0839(17) -0.0397(12) 0.0249(13) -0.0241(11)
F9_15 0.0515(15) 0.0778(17) 0.0582(14) -0.0230(13) -0.0191(12) -0.0209(13)
O1_14 0.0178(11) 0.0229(11) 0.0276(10) -0.0106(8) 0.0007(8) -0.0039(8)
C1_14 0.0164(14) 0.0247(15) 0.0281(14) -0.0081(11) 0.0026(11) -0.0032(11)
C2_14 0.0263(18) 0.0401(19) 0.0412(18) -0.0168(15) 0.0033(14) -0.0115(14)
F1_14 0.0327(11) 0.0473(12) 0.0414(11) -0.0210(9) -0.0024(9) -0.0151(9)
F2_14 0.0204(10) 0.0614(14) 0.0574(13) -0.0250(11) 0.0076(9) -0.0172(10)
F3_14 0.0419(13) 0.0281(11) 0.0591(13) -0.0085(9) 0.0081(10) -0.0141(9)
C3_14 0.0302(18) 0.0360(18) 0.0332(16) -0.0097(14) 0.0034(14) -0.0082(14)
F4_14 0.0339(11) 0.0455(12) 0.0355(10) -0.0212(9) 0.0002(8) -0.0144(9)
F5_14 0.0331(11) 0.0400(11) 0.0299(10) -0.0035(8) -0.0057(8) 0.0002(9)
F6_14 0.0324(12) 0.0593(14) 0.0302(10) -0.0136(9) 0.0119(8) -0.0094(10)
C4_14 0.0270(18) 0.0324(17) 0.0405(18) -0.0090(14) -0.0014(14) -0.0025(14)
F7_14 0.0384(12) 0.0228(10) 0.0526(12) -0.0063(9) 0.0037(10) -0.0045(8)
F8_14 0.0366(12) 0.0370(12) 0.0609(14) -0.0163(10) 0.0135(10) 0.0060(9)
F9_14 0.0358(12) 0.0523(13) 0.0370(11) -0.0070(9) -0.0113(9) 0.0060(10)
O1_12 0.0180(11) 0.0217(10) 0.0268(10) -0.0084(8) 0.0014(8) -0.0061(8)
C1_12 0.0168(14) 0.0204(14) 0.0241(14) -0.0058(11) 0.0019(11) -0.0031(11)
C2_12 0.0332(19) 0.0379(19) 0.0408(18) -0.0163(15) 0.0068(14) -0.0148(15)
F1_12 0.0622(15) 0.0261(11) 0.0563(13) -0.0046(9) 0.0025(11) -0.0194(10)
F2_12 0.0293(12) 0.0796(17) 0.0704(15) -0.0374(13) 0.0180(11) -0.0290(11)
F3_12 0.0378(12) 0.0553(13) 0.0426(11) -0.0248(10) 0.0003(9) -0.0214(10)
C3_12 0.0289(18) 0.0291(17) 0.0436(18) -0.0085(14) -0.0017(14) 0.0037(14)
F4_12 0.0496(14) 0.0200(10) 0.0575(13) -0.0016(9) 0.0013(11) -0.0015(9)
F5_12 0.0380(12) 0.0527(13) 0.0441(12) -0.0031(10) -0.0179(10) 0.0028(10)
F6_12 0.0397(13) 0.0475(14) 0.0700(15) -0.0165(11) 0.0107(11) 0.0146(11)
C4_12 0.0294(18) 0.0322(17) 0.0321(16) -0.0098(13) 0.0039(13) -0.0072(14)
F7_12 0.0385(12) 0.0433(12) 0.0338(10) -0.0198(9) 0.0007(9) -0.0145(9)
F8_12 0.0434(13) 0.0546(13) 0.0298(10) -0.0107(9) 0.0142(9) -0.0134(10)
F9_12 0.0430(12) 0.0418(12) 0.0280(10) -0.0040(8) -0.0073(9) 0.0056(9)
O1_11 0.0220(11) 0.0170(10) 0.0304(11) -0.0064(8) 0.0018(9) -0.0022(8)
C1_11 0.0313(17) 0.0182(14) 0.0295(15) -0.0086(12) 0.0040(12) -0.0012(12)
C2_11 0.050(2) 0.0229(16) 0.0367(18) -0.0048(13) 0.0128(15) 0.0000(15)
F1_11 0.0663(17) 0.0415(13) 0.0591(14) 0.0070(11) 0.0321(12) 0.0066(11)
F2_11 0.0739(18) 0.0305(11) 0.0428(12) 0.0034(9) 0.0028(11) 0.0157(11)
F3_11 0.118(2) 0.0557(15) 0.0301(11) -0.0099(11) -0.0076(13) -0.0137(15)
C3_11 0.0297(18) 0.0280(17) 0.0365(17) -0.0099(13) 0.0015(14) 0.0053(13)
F4_11 0.0378(12) 0.0462(12) 0.0405(11) -0.0051(9) 0.0096(9) -0.0021(10)
F5_11 0.0328(13) 0.0691(16) 0.0632(14) -0.0276(12) -0.0089(11) 0.0054(11)
F6_11 0.0468(14) 0.0284(11) 0.0678(15) -0.0133(10) 0.0201(11) 0.0082(10)
C4_11 0.038(2) 0.0368(19) 0.057(2) -0.0281(16) 0.0064(16) -0.0095(15)
F7_11 0.0605(16) 0.0721(16) 0.0476(13) -0.0316(12) -0.0025(11) -0.0164(13)
F8_11 0.0610(16) 0.0329(12) 0.0813(17) -0.0332(11) 0.0117(13) -0.0161(11)
F9_11 0.0319(13) 0.0664(16) 0.0969(19) -0.0533(15) 0.0040(12) -0.0139(11)
O1_8 0.0255(12) 0.0218(11) 0.0328(11) 0.0022(9) -0.0057(9) -0.0054(9)
C1_8 0.0234(16) 0.0198(14) 0.0302(15) 0.0010(12) -0.0020(12) -0.0054(12)
C2_8 0.042(2) 0.0231(17) 0.062(2) -0.0047(15) -0.0172(18) -0.0046(15)
F1_8 0.0549(15) 0.0358(12) 0.0917(18) -0.0116(12) -0.0415(14) -0.0083(11)
F2_8 0.0546(16) 0.0282(12) 0.117(2) 0.0091(12) -0.0293(15) -0.0167(11)
F3_8 0.0653(17) 0.0476(14) 0.0802(17) -0.0364(13) -0.0190(13) 0.0064(12)
C3_8 0.0322(18) 0.0254(16) 0.0363(17) -0.0012(13) -0.0067(14) -0.0035(13)
F4_8 0.0553(15) 0.0435(12) 0.0480(12) -0.0081(10) -0.0235(11) -0.0061(11)
F5_8 0.0272(11) 0.0495(13) 0.0522(12) -0.0026(10) 0.0002(9) 0.0010(9)
F6_8 0.0460(13) 0.0273(11) 0.0686(15) 0.0083(10) -0.0235(11) -0.0037(9)
C4_8 0.042(2) 0.057(2) 0.0397(19) -0.0015(17) 0.0143(16) -0.0041(18)
F7_8 0.082(2) 0.086(2) 0.0550(15) -0.0349(14) 0.0185(14) -0.0025(16)
F8_8 0.076(2) 0.095(2) 0.0471(14) 0.0274(14) 0.0163(13) -0.0037(16)
F9_8 0.0353(14) 0.0699(17) 0.0795(17) 0.0118(14) 0.0187(12) -0.0069(12)
O1_7 0.0205(12) 0.0339(13) 0.0418(13) -0.0031(10) -0.0091(10) -0.0075(10)
C1_7 0.0205(15) 0.0262(15) 0.0268(14) -0.0102(12) -0.0037(12) -0.0014(12)
C2_7 0.041(2) 0.0340(18) 0.0290(16) -0.0055(13) -0.0077(14) -0.0164(15)
F1_7 0.0738(17) 0.0474(13) 0.0234(10) -0.0086(9) -0.0014(10) -0.0182(12)
F2_7 0.0470(14) 0.0755(17) 0.0655(15) -0.0013(13) -0.0273(12) -0.0300(13)
F3_7 0.0840(18) 0.0293(11) 0.0414(12) -0.0122(9) -0.0099(11) -0.0143(11)
C3_7 0.042(2) 0.060(2) 0.0358(19) -0.0080(17) 0.0091(16) -0.0038(18)
F4_7 0.098(2) 0.0803(19) 0.0318(12) -0.0239(12) 0.0077(13) -0.0053(16)
F5_7 0.0517(15) 0.0703(16) 0.0402(12) 0.0053(11) 0.0082(11) -0.0242(13)
F6_7 0.0416(15) 0.114(2) 0.0766(19) 0.0007(17) 0.0258(13) 0.0219(15)
C4_7 0.043(2) 0.0366(19) 0.0400(18) -0.0124(15) -0.0069(16) 0.0007(15)
F7_7 0.109(2) 0.0386(13) 0.0574(14) -0.0254(11) -0.0129(14) 0.0047(13)
F8_7 0.0490(15) 0.0458(13) 0.0663(15) -0.0021(11) -0.0177(12) 0.0146(11)
F9_7 0.0537(14) 0.0283(11) 0.0560(13) -0.0004(9) -0.0011(11) -0.0124(10)
C1_6 0.0227(17) 0.0266(17) 0.0441(18) 0.0020(14) -0.0049(14) -0.0006(13)
C2_6 0.0318(18) 0.0256(17) 0.0363(17) -0.0001(13) -0.0016(14) 0.0026(13)
C3_6 0.0284(18) 0.0223(17) 0.054(2) -0.0028(15) 0.0046(15) -0.0041(14)
C4_6 0.0309(19) 0.0241(17) 0.056(2) -0.0074(15) -0.0047(16) -0.0054(14)
C5_6 0.038(2) 0.034(2) 0.046(2) -0.0080(16) -0.0070(16) -0.0007(15)
C6_6 0.0302(19) 0.0351(19) 0.0426(19) -0.0038(15) 0.0035(15) -0.0010(15)
F1_6 0.0264(11) 0.0583(14) 0.0564(13) -0.0094(11) -0.0113(10) -0.0044(10)
F2_6 0.0466(14) 0.0539(14) 0.0383(11) -0.0056(10) -0.0031(10) -0.0017(11)
C1_5 0.042(2) 0.0226(16) 0.0346(17) -0.0088(13) -0.0084(14) -0.0066(14)
C2_5 0.0296(18) 0.0351(17) 0.0356(17) -0.0193(14) -0.0079(13) 0.0018(14)
C3_5 0.0281(18) 0.0419(19) 0.0286(16) -0.0168(14) -0.0005(13) -0.0075(14)
C4_5 0.0309(18) 0.0309(17) 0.0276(15) -0.0106(13) -0.0049(13) -0.0077(13)
C5_5 0.0277(17) 0.0245(16) 0.0360(17) -0.0105(13) -0.0003(13) -0.0061(13)
C6_5 0.0307(18) 0.0287(17) 0.0343(17) -0.0099(13) 0.0041(14) -0.0100(13)
F1_5 0.0708(17) 0.0279(11) 0.0453(12) 0.0010(9) -0.0074(11) -0.0053(10)
F2_5 0.0449(14) 0.0521(14) 0.0564(13) -0.0254(11) -0.0121(11) 0.0213(11)
C1_4 0.0331(18) 0.0401(18) 0.0249(15) -0.0059(13) -0.0065(13) -0.0126(14)
C2_4 0.0245(17) 0.0392(18) 0.0255(15) -0.0076(13) -0.0029(13) -0.0015(13)
C3_4 0.0242(17) 0.0404(18) 0.0263(15) -0.0061(13) -0.0043(13) -0.0040(14)
C4_4 0.0259(18) 0.044(2) 0.0399(18) -0.0237(15) -0.0067(14) -0.0066(14)
C5_4 0.0280(19) 0.061(2) 0.045(2) -0.0347(17) 0.0039(15) -0.0134(17)
C6_4 0.033(2) 0.061(2) 0.0335(18) -0.0200(16) 0.0046(15) -0.0209(17)
F1_4 0.0556(15) 0.0410(12) 0.0372(11) 0.0027(9) -0.0035(10) -0.0135(10)
F2_4 0.0381(12) 0.0418(12) 0.0419(11) -0.0050(9) 0.0089(9) 0.0089(9)
C1_3 0.0381(19) 0.0248(16) 0.0339(16) -0.0093(13) -0.0054(14) -0.0059(13)
C2_3 0.0320(18) 0.0297(17) 0.0335(16) -0.0161(13) -0.0071(13) 0.0003(13)
C3_3 0.0304(18) 0.0390(18) 0.0308(16) -0.0163(14) 0.0020(13) -0.0106(14)
C4_3 0.0386(19) 0.0308(17) 0.0268(16) -0.0065(13) -0.0013(14) -0.0085(14)
C5_3 0.0335(19) 0.0302(17) 0.0356(17) -0.0088(14) -0.0023(14) -0.0007(14)
C6_3 0.0353(19) 0.0302(17) 0.0333(17) -0.0097(13) 0.0029(14) -0.0085(14)
F1_3 0.0694(17) 0.0293(11) 0.0452(12) 0.0012(9) -0.0094(11) -0.0073(10)
F2_3 0.0415(13) 0.0519(13) 0.0570(14) -0.0274(11) -0.0121(11) 0.0166(10)
C1_2 0.0338(19) 0.050(2) 0.0274(16) -0.0111(14) -0.0055(14) -0.0127(15)
C2_2 0.0265(17) 0.0433(18) 0.0251(15) -0.0147(13) -0.0029(13) -0.0009(14)
C3_2 0.0275(18) 0.0437(19) 0.0301(16) -0.0142(14) -0.0029(14) -0.0038(14)
C4_2 0.0249(18) 0.055(2) 0.055(2) -0.0337(18) -0.0075(16) -0.0028(16)
C5_2 0.027(2) 0.075(3) 0.055(2) -0.046(2) 0.0071(16) -0.0111(18)
C6_2 0.033(2) 0.072(3) 0.0376(19) -0.0260(18) 0.0041(15) -0.0184(18)
F1_2 0.0469(14) 0.0503(13) 0.0399(11) -0.0004(10) -0.0049(10) -0.0130(11)
F2_2 0.0357(12) 0.0442(12) 0.0385(11) -0.0062(9) 0.0067(9) 0.0046(9)
C1_1 0.049(2) 0.0265(18) 0.0325(17) -0.0040(14) 0.0022(15) 0.0001(15)
C2_1 0.040(2) 0.0234(17) 0.0425(18) 0.0019(14) -0.0019(15) 0.0027(14)
C3_1 0.051(2) 0.033(2) 0.0370(18) -0.0002(15) 0.0046(16) 0.0017(17)
C4_1 0.061(3) 0.032(2) 0.0365(19) -0.0025(15) -0.0006(17) -0.0032(17)
C5_1 0.056(2) 0.0204(17) 0.0455(19) -0.0024(14) -0.0061(17) -0.0084(16)
C6_1 0.045(2) 0.0255(18) 0.047(2) -0.0058(15) 0.0060(16) -0.0053(15)
F1_1 0.0700(18) 0.0621(16) 0.0423(13) -0.0139(11) 0.0030(12) -0.0135(13)
F2_1 0.0428(14) 0.0557(14) 0.0513(13) -0.0005(11) -0.0059(11) 0.0018(11)
Ag01 0.03336(17) 0.02723(15) 0.0687(2) -0.01845(13) -0.02095(14) 0.00021(11)
Ag02 0.03913(18) 0.02614(15) 0.0684(2) -0.01528(13) -0.01495(15) -0.00222(12)
Al03 0.0172(4) 0.0151(4) 0.0167(4) -0.0045(3) -0.0013(3) -0.0045(3)
Al04 0.0203(5) 0.0161(4) 0.0182(4) -0.0055(3) -0.0037(3) -0.0039(3)
Al05 0.0175(4) 0.0154(4) 0.0158(4) -0.0031(3) -0.0014(3) -0.0032(3)
Al06 0.0160(4) 0.0153(4) 0.0166(4) -0.0033(3) -0.0012(3) -0.0024(3)
F007 0.0176(12) 0.0180(11) 0.0220(11) -0.0076(9) -0.0016(9) -0.0070(9)
F008 0.0210(9) 0.0216(9) 0.0181(8) -0.0048(7) -0.0028(7) -0.0053(7)
F009 0.0237(13) 0.0194(12) 0.0231(11) -0.0086(9) -0.0044(10) -0.0054(10)

loop_
_atom_type_symbol
_atom_type_description
_atom_type_scat_dispersion_real
_atom_type_scat_dispersion_imag
_atom_type_scat_source
C C 0.0033 0.0016 'International Tables Vol C Tables 4.2.6.8 and 6.1.1.4'
O O 0.0106 0.0060 'International Tables Vol C Tables 4.2.6.8 and 6.1.1.4'
F F 0.0171 0.0103 'International Tables Vol C Tables 4.2.6.8 and 6.1.1.4'
Al Al 0.0645 0.0514 'International Tables Vol C Tables 4.2.6.8 and 6.1.1.4'
Ag Ag -0.8971 1.1015 'International Tables Vol C Tables 4.2.6.8 and 6.1.1.4'
H H 0.0000 0.0000 'International Tables Vol C Tables 4.2.6.8 and 6.1.1.4'

loop_
_geom_angle_atom_site_label_1
_geom_angle_atom_site_label_2
_geom_angle_atom_site_label_3
_geom_angle
_geom_angle_site_symmetry_3
C1_26 O1_26 Al05 149(3) .
O1_26 C1_26 C2_26 111.6(18) .
O1_26 C1_26 C4_26 108.8(18) .
C2_26 C1_26 C4_26 109.1(12) .
O1_26 C1_26 C3_26 108.8(18) .
C2_26 C1_26 C3_26 110.0(12) .
C4_26 C1_26 C3_26 108.5(12) .
F3_26 C2_26 F2_26 109.7(16) .
F3_26 C2_26 F1_26 107.2(15) .
F2_26 C2_26 F1_26 105.5(16) .
F3_26 C2_26 C1_26 109.2(13) .
F2_26 C2_26 C1_26 114.1(15) .
F1_26 C2_26 C1_26 110.8(14) .
F4_26 C3_26 F5_26 107.6(14) .
F4_26 C3_26 F6_26 109.2(17) .
F5_26 C3_26 F6_26 107.4(16) .
F4_26 C3_26 C1_26 110.4(13) .
F5_26 C3_26 C1_26 110.3(13) .
F6_26 C3_26 C1_26 111.8(16) .
F9_26 C4_26 F8_26 108.3(16) .
F9_26 C4_26 F7_26 108.4(15) .
F8_26 C4_26 F7_26 109.3(17) .
F9_26 C4_26 C1_26 109.8(14) .
F8_26 C4_26 C1_26 111.4(16) .
F7_26 C4_26 C1_26 109.7(14) .
C1_25 O1_25 Al05 143.5(6) .
O1_25 C1_25 C3_25 111.4(4) .
O1_25 C1_25 C2_25 110.0(4) .
C3_25 C1_25 C2_25 109.1(4) .
O1_25 C1_25 C4_25 106.5(4) .
C3_25 C1_25 C4_25 109.9(4) .
C2_25 C1_25 C4_25 109.8(4) .
F1_25 C2_25 F2_25 107.5(5) .
F1_25 C2_25 F3_25 107.2(5) .
F2_25 C2_25 F3_25 108.0(5) .
F1_25 C2_25 C1_25 111.0(4) .
F2_25 C2_25 C1_25 113.1(4) .
F3_25 C2_25 C1_25 109.8(4) .
F4_25 C3_25 F6_25 107.6(5) .
F4_25 C3_25 F5_25 106.4(5) .
F6_25 C3_25 F5_25 108.3(5) .
F4_25 C3_25 C1_25 110.4(4) .
F6_25 C3_25 C1_25 113.7(4) .
F5_25 C3_25 C1_25 110.1(4) .
F9_25 C4_25 F7_25 107.9(4) .
F9_25 C4_25 F8_25 108.5(4) .
F7_25 C4_25 F8_25 107.6(4) .
F9_25 C4_25 C1_25 110.9(4) .
F7_25 C4_25 C1_25 110.3(4) .
F8_25 C4_25 C1_25 111.5(4) .
C1_24 O1_24 Al06 146(3) .
O1_24 C1_24 C3_24 111.0(17) .
O1_24 C1_24 C4_24 109.8(18) .
C3_24 C1_24 C4_24 111.9(12) .
O1_24 C1_24 C2_24 108.8(17) .
C3_24 C1_24 C2_24 106.8(11) .
C4_24 C1_24 C2_24 108.4(11) .
F3_24 C2_24 F1_24 104.7(14) .
F3_24 C2_24 F2_24 117.9(15) .
F1_24 C2_24 F2_24 108.6(15) .
F3_24 C2_24 C1_24 110.9(13) .
F1_24 C2_24 C1_24 108.0(13) .
F2_24 C2_24 C1_24 106.4(14) .
F4_24 C3_24 F5_24 106.8(15) .
F4_24 C3_24 F6_24 109.0(17) .
F5_24 C3_24 F6_24 108.8(18) .
F4_24 C3_24 C1_24 109.0(13) .
F5_24 C3_24 C1_24 110.5(13) .
F6_24 C3_24 C1_24 112.6(16) .
F7_24 C4_24 F8_24 102.2(15) .
F7_24 C4_24 F9_24 113.9(16) .
F8_24 C4_24 F9_24 109.1(17) .
F7_24 C4_24 C1_24 110.5(12) .
F8_24 C4_24 C1_24 113.2(16) .
F9_24 C4_24 C1_24 108.0(12) .
C1_23 O1_23 Al06 147.2(5) .
O1_23 C1_23 C4_23 111.3(4) .
O1_23 C1_23 C3_23 110.1(4) .
C4_23 C1_23 C3_23 108.9(3) .
O1_23 C1_23 C2_23 106.9(4) .
C4_23 C1_23 C2_23 110.8(4) .
C3_23 C1_23 C2_23 108.7(4) .
F1_23 C2_23 F3_23 107.2(4) .
F1_23 C2_23 F2_23 108.9(5) .
F3_23 C2_23 F2_23 107.7(5) .
F1_23 C2_23 C1_23 110.3(5) .
F3_23 C2_23 C1_23 110.8(4) .
F2_23 C2_23 C1_23 111.8(4) .
F4_23 C3_23 F5_23 105.7(4) .
F4_23 C3_23 F6_23 107.9(4) .
F5_23 C3_23 F6_23 107.8(4) .
F4_23 C3_23 C1_23 110.7(3) .
F5_23 C3_23 C1_23 111.5(3) .
F6_23 C3_23 C1_23 112.9(4) .
F9_23 C4_23 F8_23 107.2(5) .
F9_23 C4_23 F7_23 107.8(4) .
F8_23 C4_23 F7_23 107.5(4) .
F9_23 C4_23 C1_23 110.0(4) .
F8_23 C4_23 C1_23 113.5(4) .
F7_23 C4_23 C1_23 110.6(4) .
C1_22 O1_22 Al04 156.0(16) .
O1_22 C1_22 C4_22 110.6(12) .
O1_22 C1_22 C2_22 107.9(11) .
C4_22 C1_22 C2_22 108.5(7) .
O1_22 C1_22 C3_22 110.2(11) .
C4_22 C1_22 C3_22 109.9(7) .
C2_22 C1_22 C3_22 109.8(7) .
F3_22 C2_22 F2_22 106.1(9) .
F3_22 C2_22 F1_22 105.2(8) .
F2_22 C2_22 F1_22 108.8(9) .
F3_22 C2_22 C1_22 111.6(8) .
F2_22 C2_22 C1_22 112.7(7) .
F1_22 C2_22 C1_22 112.1(7) .
F4_22 C3_22 F5_22 109.4(10) .
F4_22 C3_22 F6_22 106.1(9) .
F5_22 C3_22 F6_22 106.7(9) .
F4_22 C3_22 C1_22 112.1(9) .
F5_22 C3_22 C1_22 110.9(8) .
F6_22 C3_22 C1_22 111.4(7) .
F8_22 C4_22 F7_22 107.6(9) .
F8_22 C4_22 F9_22 108.4(11) .
F7_22 C4_22 F9_22 106.7(10) .
F8_22 C4_22 C1_22 113.5(8) .
F7_22 C4_22 C1_22 110.9(8) .
F9_22 C4_22 C1_22 109.5(10) .
C1_21 O1_21 Al04 146.7(10) .
O1_21 C1_21 C4_21 113.5(8) .
O1_21 C1_21 C2_21 110.6(8) .
C4_21 C1_21 C2_21 109.0(5) .
O1_21 C1_21 C3_21 105.3(7) .
C4_21 C1_21 C3_21 109.8(6) .
C2_21 C1_21 C3_21 108.5(5) .
F1_21 C2_21 F2_21 109.0(6) .
F1_21 C2_21 F3_21 106.7(7) .
F2_21 C2_21 F3_21 107.6(7) .
F1_21 C2_21 C1_21 110.7(6) .
F2_21 C2_21 C1_21 112.3(5) .
F3_21 C2_21 C1_21 110.3(6) .
F5_21 C3_21 F4_21 107.9(6) .
F5_21 C3_21 F6_21 108.4(7) .
F4_21 C3_21 F6_21 105.7(6) .
F5_21 C3_21 C1_21 112.0(7) .
F4_21 C3_21 C1_21 110.6(5) .
F6_21 C3_21 C1_21 112.0(5) .
F9_21 C4_21 F8_21 107.1(7) .
F9_21 C4_21 F7_21 108.8(7) .
F8_21 C4_21 F7_21 106.7(8) .
F9_21 C4_21 C1_21 110.9(5) .
F8_21 C4_21 C1_21 112.7(6) .
F7_21 C4_21 C1_21 110.4(7) .
C1_20 O1_20 Al03 158(2) .
O1_20 C1_20 C4_20 109.3(15) .
O1_20 C1_20 C3_20 108.7(15) .
C4_20 C1_20 C3_20 109.8(8) .
O1_20 C1_20 C2_20 110.5(15) .
C4_20 C1_20 C2_20 109.2(8) .
C3_20 C1_20 C2_20 109.4(8) .
F2_20 C2_20 F1_20 107.0(11) .
F2_20 C2_20 F3_20 108.0(7) .
F1_20 C2_20 F3_20 107.6(9) .
F2_20 C2_20 C1_20 112.3(7) .
F1_20 C2_20 C1_20 111.3(9) .
F3_20 C2_20 C1_20 110.4(8) .
F5_20 C3_20 F4_20 108.9(11) .
F5_20 C3_20 F6_20 105.9(11) .
F4_20 C3_20 F6_20 107.0(8) .
F5_20 C3_20 C1_20 112.8(9) .
F4_20 C3_20 C1_20 110.8(8) .
F6_20 C3_20 C1_20 111.1(8) .
F8_20 C4_20 F7_20 105.7(9) .
F8_20 C4_20 F9_20 107.2(10) .
F7_20 C4_20 F9_20 108.2(10) .
F8_20 C4_20 C1_20 114.1(9) .
F7_20 C4_20 C1_20 110.9(9) .
F9_20 C4_20 C1_20 110.4(9) .
C1_19 O1_19 Al03 151.8(12) .
O1_19 C1_19 C4_19 109.6(8) .
O1_19 C1_19 C2_19 110.8(8) .
C4_19 C1_19 C2_19 109.2(4) .
O1_19 C1_19 C3_19 108.0(8) .
C4_19 C1_19 C3_19 109.8(5) .
C2_19 C1_19 C3_19 109.5(4) .
F2_19 C2_19 F3_19 107.2(6) .
F2_19 C2_19 F1_19 108.4(5) .
F3_19 C2_19 F1_19 106.6(6) .
F2_19 C2_19 C1_19 113.3(5) .
F3_19 C2_19 C1_19 110.9(5) .
F1_19 C2_19 C1_19 110.1(5) .
F5_19 C3_19 F4_19 106.7(6) .
F5_19 C3_19 F6_19 107.9(4) .
F4_19 C3_19 F6_19 109.5(7) .
F5_19 C3_19 C1_19 111.3(4) .
F4_19 C3_19 C1_19 110.5(6) .
F6_19 C3_19 C1_19 110.8(4) .
F7_19 C4_19 F9_19 107.7(4) .
F7_19 C4_19 F8_19 107.5(4) .
F9_19 C4_19 F8_19 107.1(5) .
F7_19 C4_19 C1_19 111.5(4) .
F9_19 C4_19 C1_19 110.1(4) .
F8_19 C4_19 C1_19 112.7(4) .
C1_18 O1_18 Al03 145.2(2) .
O1_18 C1_18 C3_18 109.9(2) .
O1_18 C1_18 C2_18 107.8(2) .
C3_18 C1_18 C2_18 109.4(2) .
O1_18 C1_18 C4_18 111.1(2) .
C3_18 C1_18 C4_18 109.6(3) .
C2_18 C1_18 C4_18 109.0(2) .
F1_18 C2_18 F3_18 106.8(3) .
F1_18 C2_18 F2_18 107.6(3) .
F3_18 C2_18 F2_18 107.6(3) .
F1_18 C2_18 C1_18 111.4(3) .
F3_18 C2_18 C1_18 110.7(2) .
F2_18 C2_18 C1_18 112.5(3) .
F5_18 C3_18 F6_18 107.6(3) .
F5_18 C3_18 F4_18 107.4(3) .
F6_18 C3_18 F4_18 107.7(3) .
F5_18 C3_18 C1_18 111.1(3) .
F6_18 C3_18 C1_18 112.6(3) .
F4_18 C3_18 C1_18 110.2(2) .
F9_18 C4_18 F7_18 107.1(3) .
F9_18 C4_18 F8_18 108.3(3) .
F7_18 C4_18 F8_18 107.3(3) .
F9_18 C4_18 C1_18 110.4(3) .
F7_18 C4_18 C1_18 111.5(3) .
F8_18 C4_18 C1_18 112.0(3) .
C1_17 O1_17 Al03 144.2(2) .
O1_17 C1_17 C4_17 108.3(2) .
O1_17 C1_17 C3_17 110.0(3) .
C4_17 C1_17 C3_17 109.9(3) .
O1_17 C1_17 C2_17 110.4(2) .
C4_17 C1_17 C2_17 108.8(3) .
C3_17 C1_17 C2_17 109.3(3) .
F2_17 C2_17 F1_17 107.4(3) .
F2_17 C2_17 F3_17 108.6(3) .
F1_17 C2_17 F3_17 107.3(3) .
F2_17 C2_17 C1_17 112.4(3) .
F1_17 C2_17 C1_17 110.9(3) .
F3_17 C2_17 C1_17 110.0(3) .
F4_17 C3_17 F6_17 108.4(3) .
F4_17 C3_17 F5_17 108.1(3) .
F6_17 C3_17 F5_17 106.4(3) .
F4_17 C3_17 C1_17 111.5(3) .
F6_17 C3_17 C1_17 112.6(3) .
F5_17 C3_17 C1_17 109.6(3) .
F7_17 C4_17 F9_17 108.7(3) .
F7_17 C4_17 F8_17 106.7(3) .
F9_17 C4_17 F8_17 107.7(3) .
F7_17 C4_17 C1_17 110.9(3) .
F9_17 C4_17 C1_17 110.5(3) .
F8_17 C4_17 C1_17 112.1(3) .
C1_15 O1_15 Al06 149.1(2) .
O1_15 C1_15 C2_15 108.4(2) .
O1_15 C1_15 C4_15 111.4(3) .
C2_15 C1_15 C4_15 109.6(3) .
O1_15 C1_15 C3_15 109.4(2) .
C2_15 C1_15 C3_15 110.2(3) .
C4_15 C1_15 C3_15 107.8(3) .
F3_15 C2_15 F2_15 108.1(3) .
F3_15 C2_15 F1_15 107.3(3) .
F2_15 C2_15 F1_15 106.7(3) .
F3_15 C2_15 C1_15 111.3(3) .
F2_15 C2_15 C1_15 113.5(3) .
F1_15 C2_15 C1_15 109.7(3) .
F4_15 C3_15 F6_15 108.6(3) .
F4_15 C3_15 F5_15 107.6(3) .
F6_15 C3_15 F5_15 107.1(3) .
F4_15 C3_15 C1_15 110.4(3) .
F6_15 C3_15 C1_15 112.7(3) .
F5_15 C3_15 C1_15 110.3(3) .
F9_15 C4_15 F7_15 106.7(3) .
F9_15 C4_15 F8_15 108.2(3) .
F7_15 C4_15 F8_15 107.5(3) .
F9_15 C4_15 C1_15 110.7(3) .
F7_15 C4_15 C1_15 112.0(3) .
F8_15 C4_15 C1_15 111.5(3) .
C1_14 O1_14 Al06 150.06(19) .
O1_14 C1_14 C3_14 109.5(2) .
O1_14 C1_14 C2_14 108.5(2) .
C3_14 C1_14 C2_14 110.2(2) .
O1_14 C1_14 C4_14 110.3(2) .
C3_14 C1_14 C4_14 109.5(2) .
C2_14 C1_14 C4_14 108.8(2) .
F1_14 C2_14 F3_14 109.7(3) .
F1_14 C2_14 F2_14 107.2(3) .
F3_14 C2_14 F2_14 108.3(3) .
F1_14 C2_14 C1_14 111.1(3) .
F3_14 C2_14 C1_14 109.7(3) .
F2_14 C2_14 C1_14 110.9(3) .
F5_14 C3_14 F6_14 106.8(3) .
F5_14 C3_14 F4_14 109.4(3) .
F6_14 C3_14 F4_14 107.7(3) .
F5_14 C3_14 C1_14 110.9(3) .
F6_14 C3_14 C1_14 112.2(3) .
F4_14 C3_14 C1_14 109.7(3) .
F7_14 C4_14 F8_14 107.0(3) .
F7_14 C4_14 F9_14 109.4(3) .
F8_14 C4_14 F9_14 108.0(3) .
F7_14 C4_14 C1_14 109.8(3) .
F8_14 C4_14 C1_14 111.8(3) .
F9_14 C4_14 C1_14 110.8(3) .
C1_12 O1_12 Al05 152.35(19) .
O1_12 C1_12 C4_12 109.3(2) .
O1_12 C1_12 C3_12 110.5(2) .
C4_12 C1_12 C3_12 110.1(2) .
O1_12 C1_12 C2_12 107.8(2) .
C4_12 C1_12 C2_12 109.7(2) .
C3_12 C1_12 C2_12 109.4(3) .
F1_12 C2_12 F3_12 109.6(3) .
F1_12 C2_12 F2_12 108.0(3) .
F3_12 C2_12 F2_12 106.9(3) .
F1_12 C2_12 C1_12 110.6(3) .
F3_12 C2_12 C1_12 110.6(3) .
F2_12 C2_12 C1_12 111.2(3) .
F4_12 C3_12 F5_12 109.2(3) .
F4_12 C3_12 F6_12 107.2(3) .
F5_12 C3_12 F6_12 108.5(3) .
F4_12 C3_12 C1_12 109.3(3) .
F5_12 C3_12 C1_12 111.1(3) .
F6_12 C3_12 C1_12 111.4(3) .
F9_12 C4_12 F7_12 109.4(3) .
F9_12 C4_12 F8_12 106.7(3) .
F7_12 C4_12 F8_12 107.5(3) .
F9_12 C4_12 C1_12 111.1(3) .
F7_12 C4_12 C1_12 109.9(2) .
F8_12 C4_12 C1_12 112.1(3) .
C1_11 O1_11 Al05 149.3(2) .
O1_11 C1_11 C4_11 110.1(3) .
O1_11 C1_11 C3_11 107.7(2) .
C4_11 C1_11 C3_11 109.1(3) .
O1_11 C1_11 C2_11 110.0(2) .
C4_11 C1_11 C2_11 110.1(3) .
C3_11 C1_11 C2_11 109.7(3) .
F3_11 C2_11 F2_11 110.1(3) .
F3_11 C2_11 F1_11 106.8(3) .
F2_11 C2_11 F1_11 106.6(3) .
F3_11 C2_11 C1_11 111.0(3) .
F2_11 C2_11 C1_11 113.0(3) .
F1_11 C2_11 C1_11 109.0(3) .
F4_11 C3_11 F5_11 106.0(3) .
F4_11 C3_11 F6_11 108.5(3) .
F5_11 C3_11 F6_11 107.9(3) .
F4_11 C3_11 C1_11 111.4(3) .
F5_11 C3_11 C1_11 110.6(3) .
F6_11 C3_11 C1_11 112.2(3) .
F9_11 C4_11 F8_11 108.8(3) .
F9_11 C4_11 F7_11 105.8(3) .
F8_11 C4_11 F7_11 106.8(3) .
F9_11 C4_11 C1_11 112.1(3) .
F8_11 C4_11 C1_11 112.2(3) .
F7_11 C4_11 C1_11 110.9(3) .
C1_8 O1_8 Al04 148.3(2) .
O1_8 C1_8 C4_8 111.2(3) .
O1_8 C1_8 C3_8 108.5(2) .
C4_8 C1_8 C3_8 109.8(3) .
O1_8 C1_8 C2_8 109.3(2) .
C4_8 C1_8 C2_8 109.5(3) .
C3_8 C1_8 C2_8 108.5(3) .
F1_8 C2_8 F3_8 107.8(3) .
F1_8 C2_8 F2_8 107.7(3) .
F3_8 C2_8 F2_8 106.9(3) .
F1_8 C2_8 C1_8 110.5(3) .
F3_8 C2_8 C1_8 111.6(3) .
F2_8 C2_8 C1_8 112.1(3) .
F5_8 C3_8 F4_8 107.1(3) .
F5_8 C3_8 F6_8 107.8(3) .
F4_8 C3_8 F6_8 107.3(3) .
F5_8 C3_8 C1_8 111.4(3) .
F4_8 C3_8 C1_8 110.6(3) .
F6_8 C3_8 C1_8 112.3(3) .
F8_8 C4_8 F7_8 108.2(3) .
F8_8 C4_8 F9_8 106.7(3) .
F7_8 C4_8 F9_8 106.6(3) .
F8_8 C4_8 C1_8 113.6(3) .
F7_8 C4_8 C1_8 110.3(3) .
F9_8 C4_8 C1_8 111.1(3) .
C1_7 O1_7 Al04 151.4(2) .
O1_7 C1_7 C3_7 107.6(3) .
O1_7 C1_7 C2_7 109.8(3) .
C3_7 C1_7 C2_7 109.2(3) .
O1_7 C1_7 C4_7 110.6(3) .
C3_7 C1_7 C4_7 110.1(3) .
C2_7 C1_7 C4_7 109.5(2) .
F3_7 C2_7 F2_7 107.4(3) .
F3_7 C2_7 F1_7 108.0(3) .
F2_7 C2_7 F1_7 107.6(3) .
F3_7 C2_7 C1_7 110.9(3) .
F2_7 C2_7 C1_7 112.6(3) .
F1_7 C2_7 C1_7 110.2(3) .
F4_7 C3_7 F5_7 106.4(3) .
F4_7 C3_7 F6_7 107.5(3) .
F5_7 C3_7 F6_7 107.9(3) .
F4_7 C3_7 C1_7 112.2(3) .
F5_7 C3_7 C1_7 110.7(3) .
F6_7 C3_7 C1_7 112.0(3) .
F8_7 C4_7 F7_7 108.6(3) .
F8_7 C4_7 F9_7 108.4(3) .
F7_7 C4_7 F9_7 107.8(3) .
F8_7 C4_7 C1_7 112.3(3) .
F7_7 C4_7 C1_7 110.2(3) .
F9_7 C4_7 C1_7 109.5(3) .
F1_6 C1_6 C6_6 120.9(3) .
F1_6 C1_6 C2_6 118.5(3) .
C6_6 C1_6 C2_6 120.5(3) .
F2_6 C2_6 C1_6 119.4(3) .
F2_6 C2_6 C3_6 119.8(3) .
C1_6 C2_6 C3_6 120.7(3) .
C2_6 C3_6 C4_6 118.7(3) .
C2_6 C3_6 Ag01 103.7(2) .
C4_6 C3_6 Ag01 68.75(19) .
C2_6 C3_6 H3_6 120.7 .
C4_6 C3_6 H3_6 120.7 .
Ag01 C3_6 H3_6 97.1 .
C5_6 C4_6 C3_6 120.4(3) .
C5_6 C4_6 Ag01 98.2(2) .
C3_6 C4_6 Ag01 80.2(2) .
C5_6 C4_6 H4_6 116.7 .
C3_6 C4_6 H4_6 116.7 .
Ag01 C4_6 H4_6 116.7 .
C4_6 C5_6 C6_6 120.0(3) .
C4_6 C5_6 H5_6 120.0 .
C6_6 C5_6 H5_6 120.0 .
C1_6 C6_6 C5_6 119.8(3) .
C1_6 C6_6 H6_6 120.1 .
C5_6 C6_6 H6_6 120.1 .
F1_5 C1_5 C2_5 119.5(3) .
F1_5 C1_5 C6_5 119.6(3) .
C2_5 C1_5 C6_5 120.9(3) .
F2_5 C2_5 C3_5 119.4(3) .
F2_5 C2_5 C1_5 119.1(3) .
C3_5 C2_5 C1_5 121.6(3) .
C2_5 C3_5 C4_5 119.0(3) .
C2_5 C3_5 H3_5 120.5 .
C4_5 C3_5 H3_5 120.5 .
C5_5 C4_5 C3_5 119.6(3) .
C5_5 C4_5 Ag01 78.18(18) .
C3_5 C4_5 Ag01 99.60(19) .
C5_5 C4_5 H4_5 117.0 .
C3_5 C4_5 H4_5 117.0 .
Ag01 C4_5 H4_5 117.0 .
C4_5 C5_5 C6_5 120.5(3) .
C4_5 C5_5 Ag01 69.43(17) .
C6_5 C5_5 Ag01 104.4(2) .
C4_5 C5_5 H5_5 119.8 .
C6_5 C5_5 H5_5 119.8 .
Ag01 C5_5 H5_5 95.9 .
C1_5 C6_5 C5_5 118.5(3) .
C1_5 C6_5 H6_5 120.8 .
C5_5 C6_5 H6_5 120.8 .
F1_4 C1_4 C6_4 121.4(3) .
F1_4 C1_4 C2_4 118.6(3) .
C6_4 C1_4 C2_4 120.0(3) .
F2_4 C2_4 C3_4 120.6(3) .
F2_4 C2_4 C1_4 118.0(3) .
C3_4 C2_4 C1_4 121.4(3) .
C2_4 C3_4 C4_4 118.8(3) .
C2_4 C3_4 H3_4 120.6 .
C4_4 C3_4 H3_4 120.6 .
C3_4 C4_4 C5_4 119.7(3) .
C3_4 C4_4 Ag01 107.8(2) .
C5_4 C4_4 Ag01 77.9(2) .
C3_4 C4_4 H4_4 115.2 .
C5_4 C4_4 H4_4 115.2 .
Ag01 C4_4 H4_4 115.2 .
C6_4 C5_4 C4_4 120.5(3) .
C6_4 C5_4 Ag01 111.9(2) .
C4_4 C5_4 Ag01 69.8(2) .
C6_4 C5_4 H5_4 119.8 .
C4_4 C5_4 H5_4 119.8 .
Ag01 C5_4 H5_4 88.4 .
C1_4 C6_4 C5_4 119.6(3) .
C1_4 C6_4 H6_4 120.2 .
C5_4 C6_4 H6_4 120.2 .
F1_3 C1_3 C6_3 119.6(3) .
F1_3 C1_3 C2_3 119.0(3) .
C6_3 C1_3 C2_3 121.4(3) .
F2_3 C2_3 C3_3 120.3(3) .
F2_3 C2_3 C1_3 118.9(3) .
C3_3 C2_3 C1_3 120.8(3) .
C2_3 C3_3 C4_3 119.3(3) .
C2_3 C3_3 H3_3 120.4 .
C4_3 C3_3 H3_3 120.4 .
C3_3 C4_3 C5_3 119.9(3) .
C3_3 C4_3 Ag02 97.3(2) .
C5_3 C4_3 Ag02 78.76(19) .
C3_3 C4_3 H4_3 117.3 .
C5_3 C4_3 H4_3 117.3 .
Ag02 C4_3 H4_3 117.3 .
C4_3 C5_3 C6_3 120.2(3) .
C4_3 C5_3 Ag02 69.17(19) .
C6_3 C5_3 Ag02 102.7(2) .
C4_3 C5_3 H5_3 119.9 .
C6_3 C5_3 H5_3 119.9 .
Ag02 C5_3 H5_3 97.9 .
C1_3 C6_3 C5_3 118.4(3) .
C1_3 C6_3 H6_3 120.8 .
C5_3 C6_3 H6_3 120.8 .
F1_2 C1_2 C6_2 121.3(3) .
F1_2 C1_2 C2_2 118.4(3) .
C6_2 C1_2 C2_2 120.3(3) .
F2_2 C2_2 C3_2 120.7(3) .
F2_2 C2_2 C1_2 118.1(3) .
C3_2 C2_2 C1_2 121.2(3) .
C2_2 C3_2 C4_2 118.6(3) .
C2_2 C3_2 H3_2 120.7 .
C4_2 C3_2 H3_2 120.7 .
C5_2 C4_2 C3_2 119.7(4) .
C5_2 C4_2 Ag02 78.4(2) .
C3_2 C4_2 Ag02 109.8(2) .
C5_2 C4_2 H4_2 114.5 .
C3_2 C4_2 H4_2 114.5 .
Ag02 C4_2 H4_2 114.5 .
C6_2 C5_2 C4_2 120.7(4) .
C6_2 C5_2 Ag02 113.9(2) .
C4_2 C5_2 Ag02 69.8(2) .
C6_2 C5_2 H5_2 119.7 .
C4_2 C5_2 H5_2 119.7 .
Ag02 C5_2 H5_2 86.5 .
C1_2 C6_2 C5_2 119.5(4) .
C1_2 C6_2 H6_2 120.3 .
C5_2 C6_2 H6_2 120.3 .
F1_1 C1_1 C6_1 121.0(3) .
F1_1 C1_1 C2_1 118.3(3) .
C6_1 C1_1 C2_1 120.6(3) .
F2_1 C2_1 C3_1 120.2(3) .
F2_1 C2_1 C1_1 118.8(3) .
C3_1 C2_1 C1_1 121.0(4) .
C2_1 C3_1 C4_1 119.2(4) .
C2_1 C3_1 H3_1 120.4 .
C4_1 C3_1 H3_1 120.4 .
C5_1 C4_1 C3_1 120.3(4) .
C5_1 C4_1 H4_1 119.8 .
C3_1 C4_1 H4_1 119.8 .
C4_1 C5_1 C6_1 120.2(4) .
C4_1 C5_1 Ag02 100.7(2) .
C6_1 C5_1 Ag02 79.6(2) .
C4_1 C5_1 H5_1 116.3 .
C6_1 C5_1 H5_1 116.3 .
Ag02 C5_1 H5_1 116.3 .
C1_1 C6_1 C5_1 118.7(4) .
C1_1 C6_1 Ag02 105.5(2) .
C5_1 C6_1 Ag02 69.4(2) .
C1_1 C6_1 H6_1 120.6 .
C5_1 C6_1 H6_1 120.6 .
Ag02 C6_1 H6_1 94.8 .
C4_5 Ag01 C4_4 132.02(11) .
C4_5 Ag01 C4_6 121.30(11) .
C4_4 Ag01 C4_6 100.92(12) .
C4_5 Ag01 C5_5 32.39(10) .
C4_4 Ag01 C5_5 140.22(11) .
C4_6 Ag01 C5_5 116.77(11) .
C4_5 Ag01 C5_4 128.00(11) .
C4_4 Ag01 C5_4 32.35(11) .
C4_6 Ag01 C5_4 110.06(12) .
C5_5 Ag01 C5_4 115.77(11) .
C4_5 Ag01 C3_6 92.57(11) .
C4_4 Ag01 C3_6 119.78(11) .
C4_6 Ag01 C3_6 31.09(11) .
C5_5 Ag01 C3_6 99.67(10) .
C5_4 Ag01 C3_6 139.37(11) .
C4_3 Ag02 C4_2 131.26(12) .
C4_3 Ag02 C5_1 121.26(12) .
C4_2 Ag02 C5_1 102.34(13) .
C4_3 Ag02 C5_3 32.06(10) .
C4_2 Ag02 C5_3 138.86(12) .
C5_1 Ag02 C5_3 116.58(12) .
C4_3 Ag02 C5_2 127.63(12) .
C4_2 Ag02 C5_2 31.82(12) .
C5_1 Ag02 C5_2 110.31(12) .
C5_3 Ag02 C5_2 115.37(11) .
C4_3 Ag02 C6_1 92.06(11) .
C4_2 Ag02 C6_1 122.76(12) .
C5_1 Ag02 C6_1 31.05(11) .
C5_3 Ag02 C6_1 98.16(11) .
C5_2 Ag02 C6_1 140.31(12) .
O1_20 Al03 O1_18 112.3(11) .
O1_19 Al03 O1_18 111.1(5) .
O1_20 Al03 O1_17 120.1(11) .
O1_19 Al03 O1_17 118.7(5) .
O1_18 Al03 O1_17 110.59(11) .
O1_20 Al03 F007 104.8(11) .
O1_19 Al03 F007 108.0(6) .
O1_18 Al03 F007 108.53(8) .
O1_17 Al03 F007 98.79(8) .
O1_22 Al04 O1_7 113.7(8) .
O1_22 Al04 O1_8 111.4(7) .
O1_7 Al04 O1_8 113.34(11) .
O1_7 Al04 O1_21 118.1(5) .
O1_8 Al04 O1_21 113.5(4) .
O1_22 Al04 F009 106.8(8) .
O1_7 Al04 F009 105.39(9) .
O1_8 Al04 F009 105.40(8) .
O1_21 Al04 F009 98.6(5) .
O1_26 Al05 O1_12 121.2(14) .
O1_26 Al05 O1_11 106.6(15) .
O1_12 Al05 O1_11 112.10(11) .
O1_12 Al05 O1_25 117.4(3) .
O1_11 Al05 O1_25 112.0(3) .
O1_26 Al05 F008 102.3(13) .
O1_12 Al05 F008 106.46(9) .
O1_11 Al05 F008 106.99(9) .
O1_25 Al05 F008 100.5(3) .
O1_24 Al06 O1_15 113.8(13) .
O1_15 Al06 O1_23 111.0(2) .
O1_24 Al06 O1_14 115.6(14) .
O1_15 Al06 O1_14 110.49(11) .
O1_23 Al06 O1_14 118.3(3) .
O1_24 Al06 F008 101.7(12) .
O1_15 Al06 F008 107.30(10) .
O1_23 Al06 F008 101.7(2) .
O1_14 Al06 F008 107.09(9) .
Al03 F007 Al03 180.0 2_655
Al06 F008 Al05 178.40(10) .
Al04 F009 Al04 180.00(5) 2_565

loop_
_geom_bond_atom_site_label_1
_geom_bond_atom_site_label_2
_geom_bond_distance
_geom_bond_site_symmetry_2
O1_26 C1_26 1.354(13) .
O1_26 Al05 1.68(3) .
C1_26 C2_26 1.546(12) .
C1_26 C4_26 1.553(12) .
C1_26 C3_26 1.553(12) .
C2_26 F3_26 1.331(13) .
C2_26 F2_26 1.332(13) .
C2_26 F1_26 1.335(13) .
C3_26 F4_26 1.322(13) .
C3_26 F5_26 1.323(13) .
C3_26 F6_26 1.325(13) .
C4_26 F9_26 1.328(13) .
C4_26 F8_26 1.329(13) .
C4_26 F7_26 1.330(13) .
O1_25 C1_25 1.356(4) .
O1_25 Al05 1.716(6) .
C1_25 C3_25 1.544(6) .
C1_25 C2_25 1.552(5) .
C1_25 C4_25 1.555(5) .
C2_25 F1_25 1.327(6) .
C2_25 F2_25 1.333(5) .
C2_25 F3_25 1.334(6) .
C3_25 F4_25 1.327(6) .
C3_25 F6_25 1.328(5) .
C3_25 F5_25 1.338(6) .
C4_25 F9_25 1.322(5) .
C4_25 F7_25 1.328(5) .
C4_25 F8_25 1.330(5) .
O1_24 C1_24 1.350(13) .
O1_24 Al06 1.70(3) .
C1_24 C3_24 1.542(12) .
C1_24 C4_24 1.550(12) .
C1_24 C2_24 1.566(12) .
C2_24 F3_24 1.321(13) .
C2_24 F1_24 1.321(13) .
C2_24 F2_24 1.343(13) .
C3_24 F4_24 1.328(13) .
C3_24 F5_24 1.329(13) .
C3_24 F6_24 1.330(13) .
C4_24 F7_24 1.326(13) .
C4_24 F8_24 1.342(13) .
C4_24 F9_24 1.346(13) .
O1_23 C1_23 1.358(4) .
O1_23 Al06 1.702(6) .
C1_23 C4_23 1.540(6) .
C1_23 C3_23 1.548(5) .
C1_23 C2_23 1.559(6) .
C2_23 F1_23 1.320(6) .
C2_23 F3_23 1.328(6) .
C2_23 F2_23 1.339(5) .
C3_23 F4_23 1.326(5) .
C3_23 F5_23 1.329(5) .
C3_23 F6_23 1.331(5) .
C4_23 F9_23 1.333(5) .
C4_23 F8_23 1.334(5) .
C4_23 F7_23 1.342(6) .
O1_22 C1_22 1.351(11) .
O1_22 Al04 1.631(14) .
C1_22 C4_22 1.543(10) .
C1_22 C2_22 1.546(10) .
C1_22 C3_22 1.560(10) .
C2_22 F3_22 1.324(10) .
C2_22 F2_22 1.325(8) .
C2_22 F1_22 1.326(10) .
C3_22 F4_22 1.308(10) .
C3_22 F5_22 1.329(11) .
C3_22 F6_22 1.345(9) .
C4_22 F8_22 1.330(10) .
C4_22 F7_22 1.338(10) .
C4_22 F9_22 1.341(10) .
O1_21 C1_21 1.346(8) .
O1_21 Al04 1.747(10) .
C1_21 C4_21 1.541(8) .
C1_21 C2_21 1.557(8) .
C1_21 C3_21 1.559(8) .
C2_21 F1_21 1.318(8) .
C2_21 F2_21 1.327(6) .
C2_21 F3_21 1.341(10) .
C3_21 F5_21 1.307(8) .
C3_21 F4_21 1.332(8) .
C3_21 F6_21 1.344(7) .
C4_21 F9_21 1.322(8) .
C4_21 F8_21 1.326(7) .
C4_21 F7_21 1.327(9) .
O1_20 C1_20 1.357(12) .
O1_20 Al03 1.687(19) .
C1_20 C4_20 1.544(11) .
C1_20 C3_20 1.549(10) .
C1_20 C2_20 1.551(10) .
C2_20 F2_20 1.318(8) .
C2_20 F1_20 1.328(11) .
C2_20 F3_20 1.328(9) .
C3_20 F5_20 1.320(12) .
C3_20 F4_20 1.331(9) .
C3_20 F6_20 1.338(8) .
C4_20 F8_20 1.326(10) .
C4_20 F7_20 1.331(11) .
C4_20 F9_20 1.344(10) .
O1_19 C1_19 1.360(7) .
O1_19 Al03 1.697(10) .
C1_19 C4_19 1.544(7) .
C1_19 C2_19 1.548(7) .
C1_19 C3_19 1.551(7) .
C2_19 F2_19 1.323(6) .
C2_19 F3_19 1.328(8) .
C2_19 F1_19 1.331(6) .
C3_19 F5_19 1.318(6) .
C3_19 F4_19 1.331(9) .
C3_19 F6_19 1.336(5) .
C4_19 F7_19 1.311(6) .
C4_19 F9_19 1.338(7) .
C4_19 F8_19 1.343(5) .
O1_18 C1_18 1.356(3) .
O1_18 Al03 1.711(2) .
C1_18 C3_18 1.544(4) .
C1_18 C2_18 1.550(4) .
C1_18 C4_18 1.555(4) .
C2_18 F1_18 1.329(4) .
C2_18 F3_18 1.329(4) .
C2_18 F2_18 1.337(4) .
C3_18 F5_18 1.325(4) .
C3_18 F6_18 1.331(4) .
C3_18 F4_18 1.333(4) .
C4_18 F9_18 1.325(4) .
C4_18 F7_18 1.330(4) .
C4_18 F8_18 1.335(4) .
O1_17 C1_17 1.356(3) .
O1_17 Al03 1.715(2) .
C1_17 C4_17 1.540(5) .
C1_17 C3_17 1.548(4) .
C1_17 C2_17 1.559(4) .
C2_17 F2_17 1.328(4) .
C2_17 F1_17 1.329(4) .
C2_17 F3_17 1.347(4) .
C3_17 F4_17 1.329(4) .
C3_17 F6_17 1.340(4) .
C3_17 F5_17 1.348(4) .
C4_17 F7_17 1.330(4) .
C4_17 F9_17 1.336(4) .
C4_17 F8_17 1.345(4) .
O1_15 C1_15 1.354(3) .
O1_15 Al06 1.698(2) .
C1_15 C2_15 1.537(4) .
C1_15 C4_15 1.547(4) .
C1_15 C3_15 1.554(4) .
C2_15 F3_15 1.311(4) .
C2_15 F2_15 1.329(4) .
C2_15 F1_15 1.344(4) .
C3_15 F4_15 1.315(4) .
C3_15 F6_15 1.327(4) .
C3_15 F5_15 1.331(4) .
C4_15 F9_15 1.328(4) .
C4_15 F7_15 1.330(4) .
C4_15 F8_15 1.335(4) .
O1_14 C1_14 1.351(3) .
O1_14 Al06 1.703(2) .
C1_14 C3_14 1.540(4) .
C1_14 C2_14 1.555(4) .
C1_14 C4_14 1.562(4) .
C2_14 F1_14 1.318(4) .
C2_14 F3_14 1.342(4) .
C2_14 F2_14 1.346(4) .
C3_14 F5_14 1.327(4) .
C3_14 F6_14 1.352(4) .
C3_14 F4_14 1.352(4) .
C4_14 F7_14 1.334(4) .
C4_14 F8_14 1.338(4) .
C4_14 F9_14 1.339(4) .
O1_12 C1_12 1.351(3) .
O1_12 Al05 1.698(2) .
C1_12 C4_12 1.543(4) .
C1_12 C3_12 1.553(4) .
C1_12 C2_12 1.557(4) .
C2_12 F1_12 1.325(4) .
C2_12 F3_12 1.329(4) .
C2_12 F2_12 1.340(4) .
C3_12 F4_12 1.328(4) .
C3_12 F5_12 1.331(4) .
C3_12 F6_12 1.335(4) .
C4_12 F9_12 1.320(4) .
C4_12 F7_12 1.345(4) .
C4_12 F8_12 1.355(4) .
O1_11 C1_11 1.355(3) .
O1_11 Al05 1.704(2) .
C1_11 C4_11 1.546(4) .
C1_11 C3_11 1.548(4) .
C1_11 C2_11 1.556(4) .
C2_11 F3_11 1.301(4) .
C2_11 F2_11 1.317(4) .
C2_11 F1_11 1.338(4) .
C3_11 F4_11 1.318(4) .
C3_11 F5_11 1.326(4) .
C3_11 F6_11 1.328(4) .
C4_11 F9_11 1.317(4) .
C4_11 F8_11 1.326(4) .
C4_11 F7_11 1.350(4) .
O1_8 C1_8 1.353(3) .
O1_8 Al04 1.700(2) .
C1_8 C4_8 1.525(5) .
C1_8 C3_8 1.546(4) .
C1_8 C2_8 1.561(4) .
C2_8 F1_8 1.322(4) .
C2_8 F3_8 1.332(5) .
C2_8 F2_8 1.333(4) .
C3_8 F5_8 1.317(4) .
C3_8 F4_8 1.329(4) .
C3_8 F6_8 1.338(4) .
C4_8 F8_8 1.325(4) .
C4_8 F7_8 1.329(5) .
C4_8 F9_8 1.343(5) .
O1_7 C1_7 1.349(4) .
O1_7 Al04 1.696(2) .
C1_7 C3_7 1.541(5) .
C1_7 C2_7 1.550(4) .
C1_7 C4_7 1.562(4) .
C2_7 F3_7 1.314(4) .
C2_7 F2_7 1.323(4) .
C2_7 F1_7 1.332(4) .
C3_7 F4_7 1.313(4) .
C3_7 F5_7 1.335(5) .
C3_7 F6_7 1.343(5) .
C4_7 F8_7 1.316(4) .
C4_7 F7_7 1.322(4) .
C4_7 F9_7 1.325(4) .
C1_6 F1_6 1.331(4) .
C1_6 C6_6 1.373(5) .
C1_6 C2_6 1.383(5) .
C2_6 F2_6 1.331(4) .
C2_6 C3_6 1.385(5) .
C3_6 C4_6 1.401(5) .
C3_6 Ag01 2.673(3) .
C3_6 H3_6 0.9500 .
C4_6 C5_6 1.385(5) .
C4_6 Ag01 2.528(3) .
C4_6 H4_6 1.0000 .
C5_6 C6_6 1.391(5) .
C5_6 H5_6 0.9500 .
C6_6 H6_6 0.9500 .
C1_5 F1_5 1.328(4) .
C1_5 C2_5 1.375(5) .
C1_5 C6_5 1.378(5) .
C2_5 F2_5 1.347(4) .
C2_5 C3_5 1.367(5) .
C3_5 C4_5 1.399(4) .
C3_5 H3_5 0.9500 .
C4_5 C5_5 1.399(4) .
C4_5 Ag01 2.446(3) .
C4_5 H4_5 1.0000 .
C5_5 C6_5 1.399(4) .
C5_5 Ag01 2.557(3) .
C5_5 H5_5 0.9500 .
C6_5 H6_5 0.9500 .
C1_4 F1_4 1.335(4) .
C1_4 C6_4 1.374(5) .
C1_4 C2_4 1.385(4) .
C2_4 F2_4 1.343(4) .
C2_4 C3_4 1.374(5) .
C3_4 C4_4 1.387(5) .
C3_4 H3_4 0.9500 .
C4_4 C5_4 1.402(5) .
C4_4 Ag01 2.458(3) .
C4_4 H4_4 1.0000 .
C5_4 C6_4 1.375(5) .
C5_4 Ag01 2.562(4) .
C5_4 H5_4 0.9500 .
C6_4 H6_4 0.9500 .
C1_3 F1_3 1.339(4) .
C1_3 C6_3 1.371(5) .
C1_3 C2_3 1.378(5) .
C2_3 F2_3 1.345(4) .
C2_3 C3_3 1.366(4) .
C3_3 C4_3 1.389(5) .
C3_3 H3_3 0.9500 .
C4_3 C5_3 1.396(5) .
C4_3 Ag02 2.457(3) .
C4_3 H4_3 1.0000 .
C5_3 C6_3 1.397(4) .
C5_3 Ag02 2.579(3) .
C5_3 H5_3 0.9500 .
C6_3 H6_3 0.9500 .
C1_2 F1_2 1.342(4) .
C1_2 C6_2 1.362(5) .
C1_2 C2_2 1.392(5) .
C2_2 F2_2 1.336(4) .
C2_2 C3_2 1.370(5) .
C3_2 C4_2 1.397(5) .
C3_2 H3_2 0.9500 .
C4_2 C5_2 1.392(5) .
C4_2 Ag02 2.478(3) .
C4_2 H4_2 1.0000 .
C5_2 C6_2 1.379(6) .
C5_2 Ag02 2.586(4) .
C5_2 H5_2 0.9500 .
C6_2 H6_2 0.9500 .
C1_1 F1_1 1.325(4) .
C1_1 C6_1 1.380(5) .
C1_1 C2_1 1.384(5) .
C2_1 F2_1 1.336(4) .
C2_1 C3_1 1.365(5) .
C3_1 C4_1 1.390(5) .
C3_1 H3_1 0.9500 .
C4_1 C5_1 1.387(5) .
C4_1 H4_1 0.9500 .
C5_1 C6_1 1.395(5) .
C5_1 Ag02 2.531(3) .
C5_1 H5_1 1.0000 .
C6_1 Ag02 2.659(4) .
C6_1 H6_1 0.9500 .
Al03 F007 1.7693(8) .
Al04 F009 1.7639(8) .
Al05 F008 1.7705(15) .
Al06 F008 1.7672(15) .
F007 Al03 1.7694(8) 2_655
F009 Al04 1.7639(8) 2_565
